data_7038047
loop_
_publ_author_name
'Al-Yasari, Ahmed'
'Van Steerteghem, Nick'
'El Moll, Hani'
'Clays, Koen'
'Fielden, John'

_publ_section_title
;
 Donor-acceptor organo-imido polyoxometalates: high transparency, high
 activity redox-active NLO chromophores.
;
_journal_issue 7
_journal_name_full 'Dalton transactions (Cambridge, England : 2003)'
_journal_page_first 2818
_journal_page_last 2822
_journal_paper_doi 10.1039/c6dt00115g
_journal_volume 45
_journal_year 2016
_chemical_formula_moiety 'C14 H10 Mo6 N2 O18, 2(C16 H36 N)'
_chemical_formula_sum 'C46 H82 Mo6 N4 O18'
_chemical_formula_weight 1554.79
_space_group_crystal_system orthorhombic
_space_group_IT_number 19
_space_group_name_Hall 'P 2ac 2ab'
_space_group_name_H-M_alt 'P 21 21 21'
_symmetry_space_group_name_Hall 'P 2ac 2ab'
_symmetry_space_group_name_H-M 'P 21 21 21'
_atom_sites_solution_hydrogens mixed
_audit_creation_method SHELXL-2014/7
_audit_update_record
;
2015-09-29 deposited with the CCDC.
2016-01-18 downloaded from the CCDC.
;
_cell_angle_alpha 90
_cell_angle_beta 90
_cell_angle_gamma 90
_cell_formula_units_Z 8
_cell_length_a 15.9271(11)
_cell_length_b 24.5421(17)
_cell_length_c 29.984(2)
_cell_measurement_reflns_used 100000
_cell_measurement_temperature 100(2)
_cell_measurement_theta_max 27.5
_cell_measurement_theta_min 1.6
_cell_volume 11720.3(14)
_computing_cell_refinement
;
CrystalClear-SM Expert 3.1 b27 (Rigaku, 20112)
;
_computing_data_collection
;
CrystalClear-SM Expert 3.1 b27 (Rigaku, 20112)
;
_computing_data_reduction
;
CrystalClear-SM Expert 3.1 b27 (Rigaku, 20112)
;
_computing_molecular_graphics 'Ortep for Windows (Farrugia, 2012)'
_computing_publication_material 'WinGX publication routines (Farrugia, 2012)'
_computing_structure_refinement 'SHELXL-2014/7 (Sheldrick, 2014)'
_computing_structure_solution 'SIR-92 (Altomare et al., 1994)'
_diffrn_ambient_environment N~2~
_diffrn_ambient_temperature 100(2)
_diffrn_detector 'CCD plate'
_diffrn_detector_area_resol_mean 16.0050
_diffrn_detector_type Sapphire3
_diffrn_measured_fraction_theta_full 0.998
_diffrn_measured_fraction_theta_max 0.999
_diffrn_measurement_device 'four-circle diffractometer'
_diffrn_measurement_device_type 'Xcalibur, Sapphire3'
_diffrn_radiation_monochromator graphite
_diffrn_radiation_probe x-ray
_diffrn_radiation_type 'Mo K\a'
_diffrn_radiation_wavelength 0.71073
_diffrn_reflns_av_R_equivalents 0.0742
_diffrn_reflns_av_unetI/netI 0.0349
_diffrn_reflns_laue_measured_fraction_full 0.998
_diffrn_reflns_laue_measured_fraction_max 0.999
_diffrn_reflns_limit_h_max 20
_diffrn_reflns_limit_h_min -20
_diffrn_reflns_limit_k_max 31
_diffrn_reflns_limit_k_min -31
_diffrn_reflns_limit_l_max 38
_diffrn_reflns_limit_l_min -38
_diffrn_reflns_number 153015
_diffrn_reflns_point_group_measured_fraction_full 0.999
_diffrn_reflns_point_group_measured_fraction_max 0.999
_diffrn_reflns_theta_full 25.242
_diffrn_reflns_theta_max 27.500
_diffrn_reflns_theta_min 1.592
_diffrn_source 'Enhance (Mo) X-ray Source'
_exptl_absorpt_coefficient_mu 1.314
_exptl_absorpt_correction_T_max 1.000
_exptl_absorpt_correction_T_min 0.569
_exptl_absorpt_correction_type multi-scan
_exptl_absorpt_process_details
;
CrysAlisPro, Agilent Technologies,
Version 1.171.37.35 (release 13-08-2014 CrysAlis171 .NET)
(compiled Aug 13 2014,18:06:01)
Empirical absorption correction using spherical harmonics,
 implemented in SCALE3 ABSPACK scaling algorithm.
;
_exptl_crystal_colour Orange
_exptl_crystal_density_diffrn 1.762
_exptl_crystal_description 'Cut Blade'
_exptl_crystal_F_000 6256
_exptl_crystal_size_max 0.190
_exptl_crystal_size_mid 0.180
_exptl_crystal_size_min 0.030
_refine_diff_density_max 1.571
_refine_diff_density_min -1.040
_refine_diff_density_rms 0.129
_refine_ls_abs_structure_details
;
 Refined as an inversion twin.
;
_refine_ls_abs_structure_Flack 0.61(5)
_refine_ls_extinction_method none
_refine_ls_goodness_of_fit_ref 0.985
_refine_ls_hydrogen_treatment mixed
_refine_ls_matrix_type full
_refine_ls_number_parameters 1627
_refine_ls_number_reflns 26880
_refine_ls_number_restraints 2019
_refine_ls_restrained_S_all 0.962
_refine_ls_R_factor_all 0.0558
_refine_ls_R_factor_gt 0.0533
_refine_ls_shift/su_max 0.001
_refine_ls_shift/su_mean 0.000
_refine_ls_structure_factor_coef Fsqd
_refine_ls_weighting_details 'w=1/[\s^2^(Fo^2^)+(0.0894P)^2^+17.5953P] where P=(Fo^2^+2Fc^2^)/3'
_refine_ls_weighting_scheme calc
_refine_ls_wR_factor_gt 0.1442
_refine_ls_wR_factor_ref 0.1466
_reflns_Friedel_coverage 0.858
_reflns_friedel_fraction_full 1.000
_reflns_friedel_fraction_max 1.000
_reflns_number_gt 25551
_reflns_number_total 26880
_reflns_threshold_expression 'I > 2\s(I)'
_cod_data_source_file c6dt00115g2.cif
_cod_data_source_block NBu4-3
_cod_depositor_comments
;
The following automatic conversions were performed:

'_exptl_absorpt_correction_type' value 'Multi-scan' changed to
'multi-scan' according to
/usr/data/users/saulius/crontab/automatic-downloads/rss-feeds/RSC/lib/dictionaries/cif_core.dic
dictionary named 'cif_core.dic' version 2.4.2 from 2011-04-26.

Automatic conversion script
Id: cif_fix_values 4268 2015-11-12 08:31:59Z antanas 

 Adding full bibliography for 7038045--7038047.cif.
;
_cod_database_code 7038047
_shelx_shelxl_version_number 2014/7
_shelx_space_group_comment
;
The symmetry employed for this shelxl refinement is uniquely defined
by the following loop, which should always be used as a source of
symmetry information in preference to the above space-group names.
They are only intended as comments.
;
_shelx_estimated_absorpt_t_min 0.788
_shelx_estimated_absorpt_t_max 0.962

loop_
_space_group_symop_operation_xyz
'x, y, z'
'-x+1/2, -y, z+1/2'
'x+1/2, -y+1/2, -z'
'-x, y+1/2, -z+1/2'

loop_
_atom_site_label
_atom_site_type_symbol
_atom_site_fract_x
_atom_site_fract_y
_atom_site_fract_z
_atom_site_U_iso_or_equiv
_atom_site_adp_type
_atom_site_occupancy
_atom_site_site_symmetry_order
_atom_site_calc_flag
_atom_site_refinement_flags_posn
_atom_site_refinement_flags_adp
_atom_site_refinement_flags_occupancy
_atom_site_disorder_assembly
_atom_site_disorder_group
Mo1 Mo 0.11921(6) 0.39872(3) 0.88922(3) 0.0626(2) Uani 1 1 d . . . . .
Mo2 Mo 0.30175(6) 0.36899(3) 0.84347(3) 0.0598(2) Uani 1 1 d . . . . .
Mo3 Mo 0.29101(7) 0.40884(4) 0.94840(3) 0.0694(2) Uani 1 1 d . . . . .
Mo4 Mo 0.18853(5) 0.52019(3) 0.91663(3) 0.05274(17) Uani 1 1 d . . . . .
Mo5 Mo 0.19826(5) 0.47914(4) 0.81204(2) 0.05655(18) Uani 1 1 d . . . . .
Mo6 Mo 0.36711(4) 0.48850(3) 0.87274(2) 0.04537(15) Uani 1 1 d . . . . .
Mo7 Mo 0.88587(5) 0.60100(3) 0.10524(3) 0.05202(17) Uani 1 1 d . . . . .
Mo8 Mo 0.82105(5) 0.47731(3) 0.07912(3) 0.05757(19) Uani 1 1 d . . . . .
Mo9 Mo 0.80339(5) 0.52162(3) 0.18231(2) 0.05537(18) Uani 1 1 d . . . . .
Mo10 Mo 0.71794(6) 0.58616(3) 0.04288(2) 0.05694(19) Uani 1 1 d . . . . .
Mo11 Mo 0.69943(5) 0.62950(3) 0.14660(2) 0.04836(16) Uani 1 1 d . . . . .
Mo12 Mo 0.63865(5) 0.50831(3) 0.11881(3) 0.05007(17) Uani 1 1 d . . . . .
O1 O 0.0295(5) 0.3619(4) 0.8956(3) 0.090(3) Uani 1 1 d . . . . .
O2 O 0.1104(4) 0.4288(4) 0.8308(2) 0.072(2) Uani 1 1 d . . . . .
O3 O 0.0956(4) 0.4671(3) 0.9135(2) 0.0601(15) Uani 1 1 d . . . . .
O4 O 0.1809(5) 0.3810(3) 0.9423(2) 0.0721(19) Uani 1 1 d . . . . .
O5 O 0.1956(5) 0.3454(3) 0.8611(3) 0.074(2) Uani 1 1 d . . . . .
O6 O 0.2473(3) 0.4451(2) 0.88008(16) 0.0418(11) Uani 1 1 d . . . . .
O7 O 0.3437(6) 0.3131(3) 0.8199(4) 0.092(3) Uani 1 1 d . . . . .
O8 O 0.1641(5) 0.4991(5) 0.7616(3) 0.098(3) Uani 1 1 d . . . . .
O9 O 0.1428(5) 0.5749(3) 0.9409(3) 0.077(2) Uani 1 1 d . . . . .
O10 O 0.3221(7) 0.3874(5) 0.9997(3) 0.112(3) Uani 1 1 d . . . . .
O11 O 0.2311(5) 0.4792(3) 0.9637(2) 0.0647(17) Uani 1 1 d . . . . .
O12 O 0.2572(4) 0.4086(3) 0.7968(2) 0.0632(17) Uani 1 1 d . . . . .
O13 O 0.3319(5) 0.3580(3) 0.9086(3) 0.073(2) Uani 1 1 d . . . . .
O14 O 0.1578(4) 0.5308(3) 0.8517(2) 0.0627(16) Uani 1 1 d . . . . .
O15 O 0.3788(4) 0.4595(3) 0.9316(2) 0.0608(16) Uani 1 1 d . . . . .
O16 O 0.3947(4) 0.4200(2) 0.8463(2) 0.0540(14) Uani 1 1 d . . . . .
O17 O 0.3079(4) 0.5079(2) 0.81691(18) 0.0509(12) Uani 1 1 d . . . . .
O18 O 0.2946(4) 0.5455(2) 0.8998(2) 0.0523(13) Uani 1 1 d . . . . .
O19 O 0.6911(6) 0.6049(4) -0.0088(2) 0.088(2) Uani 1 1 d . . . . .
O20 O 0.9739(4) 0.6383(3) 0.0996(3) 0.0670(17) Uani 1 1 d . . . . .
O21 O 0.8914(4) 0.5733(3) 0.1639(2) 0.0565(14) Uani 1 1 d . . . . .
O22 O 0.8273(4) 0.6157(2) 0.0505(2) 0.0573(14) Uani 1 1 d . . . . .
O23 O 0.8368(5) 0.5034(4) 0.2337(2) 0.079(2) Uani 1 1 d . . . . .
O24 O 0.8500(4) 0.4706(2) 0.1438(2) 0.0598(15) Uani 1 1 d . . . . .
O25 O 0.9129(4) 0.5320(3) 0.0823(2) 0.0595(15) Uani 1 1 d . . . . .
O26 O 0.8061(4) 0.6553(2) 0.1300(2) 0.0566(14) Uani 1 1 d . . . . .
O27 O 0.7589(3) 0.55252(19) 0.11303(17) 0.0393(10) Uani 1 1 d . . . . .
O28 O 0.7801(4) 0.5152(3) 0.0309(2) 0.0610(15) Uani 1 1 d . . . . .
O29 O 0.6735(4) 0.6378(2) 0.0802(2) 0.0559(14) Uani 1 1 d . . . . .
O30 O 0.8699(6) 0.4228(3) 0.0570(3) 0.086(2) Uani 1 1 d . . . . .
O31 O 0.6520(5) 0.6855(3) 0.1679(3) 0.0672(18) Uani 1 1 d . . . . .
O32 O 0.7409(4) 0.5917(3) 0.19535(19) 0.0538(14) Uani 1 1 d . . . . .
O33 O 0.6301(4) 0.5362(3) 0.0601(2) 0.0596(15) Uani 1 1 d . . . . .
O34 O 0.6080(4) 0.5771(2) 0.1433(2) 0.0513(13) Uani 1 1 d . . . . .
O35 O 0.6957(4) 0.4907(2) 0.17632(19) 0.0542(13) Uani 1 1 d . . . . .
O36 O 0.7156(4) 0.4510(2) 0.0944(2) 0.0611(16) Uani 1 1 d . . . . .
N1 N 0.4603(5) 0.5245(3) 0.8662(3) 0.0545(16) Uani 1 1 d . . . . .
N2 N 0.9355(6) 0.9110(3) 0.8194(3) 0.069(2) Uani 1 1 d D . . . .
C1 C 0.5315(5) 0.5559(3) 0.8594(3) 0.0525(18) Uani 1 1 d . . . . .
C2 C 0.5673(7) 0.5601(4) 0.8180(3) 0.060(2) Uani 1 1 d . . . . .
H2 H 0.5486 0.5375 0.7943 0.072 Uiso 1 1 calc R U . . .
C3 C 0.6314(6) 0.5977(4) 0.8110(3) 0.063(2) Uani 1 1 d . . . . .
H3 H 0.6540 0.6017 0.7818 0.076 Uiso 1 1 calc R U . . .
C4 C 0.6628(6) 0.6289(4) 0.8450(3) 0.058(2) Uani 1 1 d . . . . .
C5 C 0.6342(7) 0.6195(4) 0.8883(3) 0.073(3) Uani 1 1 d . . . . .
H5 H 0.6593 0.6378 0.9128 0.087 Uiso 1 1 calc R U . . .
C6 C 0.5680(7) 0.5827(5) 0.8954(3) 0.075(3) Uani 1 1 d . . . . .
H6 H 0.5481 0.5762 0.9248 0.089 Uiso 1 1 calc R U . . .
C7 C 0.7228(7) 0.6720(4) 0.8373(3) 0.063(2) Uani 1 1 d . . . . .
C8 C 0.7664(6) 0.7110(4) 0.8323(3) 0.062(2) Uani 1 1 d . . . . .
C9 C 0.8149(6) 0.7601(4) 0.8262(3) 0.0540(19) Uani 1 1 d . . . . .
C10 C 0.7936(7) 0.7972(4) 0.7936(3) 0.061(2) Uani 1 1 d . . . . .
H10 H 0.7498 0.7886 0.7733 0.073 Uiso 1 1 calc R U . . .
C11 C 0.8352(6) 0.8470(3) 0.7899(3) 0.056(2) Uani 1 1 d . . . . .
H11 H 0.8195 0.8723 0.7673 0.067 Uiso 1 1 calc R U . . .
C12 C 0.8999(6) 0.8595(4) 0.8195(3) 0.0543(19) Uani 1 1 d D . . . .
C13 C 0.9248(6) 0.8212(4) 0.8504(3) 0.056(2) Uani 1 1 d . . . . .
H13 H 0.9714 0.8288 0.8693 0.067 Uiso 1 1 calc R U . . .
C14 C 0.8833(6) 0.7719(3) 0.8546(3) 0.0522(18) Uani 1 1 d . . . . .
H14 H 0.9007 0.7462 0.8764 0.063 Uiso 1 1 calc R U . . .
N3 N 0.8062(6) 0.4297(4) 0.9168(3) 0.072(2) Uani 1 1 d . U . . .
C15 C 0.8730(7) 0.4658(4) 0.9371(4) 0.071(3) Uani 1 1 d . U . . .
H15A H 0.8753 0.4581 0.9695 0.085 Uiso 1 1 calc R U . . .
H15B H 0.9279 0.4550 0.9244 0.085 Uiso 1 1 calc R U . . .
C16 C 0.8634(7) 0.5257(5) 0.9312(4) 0.073(3) Uani 1 1 d . U . . .
H16A H 0.8079 0.5372 0.9426 0.088 Uiso 1 1 calc R U . . .
H16B H 0.8660 0.5347 0.8990 0.088 Uiso 1 1 calc R U . . .
C17 C 0.9327(8) 0.5569(4) 0.9561(4) 0.082(3) Uani 1 1 d D U . . .
H17A H 0.9286 0.5488 0.9883 0.098 Uiso 1 1 calc R U . . .
H17B H 0.9882 0.5440 0.9455 0.098 Uiso 1 1 calc R U . . .
C18 C 0.9272(10) 0.6181(4) 0.9493(5) 0.099(5) Uani 1 1 d D U . . .
H18A H 0.9213 0.6260 0.9174 0.149 Uiso 1 1 calc R U . . .
H18B H 0.9783 0.6353 0.9607 0.149 Uiso 1 1 calc R U . . .
H18C H 0.8784 0.6323 0.9654 0.149 Uiso 1 1 calc R U . . .
C19 C 0.8309(7) 0.3690(4) 0.9207(3) 0.071(2) Uani 1 1 d . U . . .
H19A H 0.7868 0.3472 0.9058 0.085 Uiso 1 1 calc R U . . .
H19B H 0.8836 0.3636 0.9036 0.085 Uiso 1 1 calc R U . . .
C20 C 0.8440(8) 0.3457(5) 0.9675(4) 0.078(3) Uani 1 1 d . U . . .
H20A H 0.8892 0.3660 0.9829 0.094 Uiso 1 1 calc R U . . .
H20B H 0.7918 0.3495 0.9851 0.094 Uiso 1 1 calc R U . . .
C21 C 0.8677(9) 0.2860(5) 0.9637(4) 0.089(3) Uani 1 1 d D U . . .
H21A H 0.9181 0.2826 0.9446 0.107 Uiso 1 1 calc R U . . .
H21B H 0.8213 0.2660 0.9491 0.107 Uiso 1 1 calc R U . . .
C22 C 0.8857(12) 0.2600(8) 1.0087(5) 0.127(6) Uani 1 1 d D U . . .
H22A H 0.9289 0.2811 1.0243 0.191 Uiso 1 1 calc R U . . .
H22B H 0.9055 0.2226 1.0042 0.191 Uiso 1 1 calc R U . . .
H22C H 0.8342 0.2595 1.0266 0.191 Uiso 1 1 calc R U . . .
C23A C 0.7234(7) 0.4399(5) 0.9425(4) 0.073(3) Uani 0.5 1 d . U P A 1
H23A H 0.7352 0.4370 0.9748 0.088 Uiso 0.5 1 calc R U P A 1
H23B H 0.7049 0.4777 0.9365 0.088 Uiso 0.5 1 calc R U P A 1
C24A C 0.6538(6) 0.4031(5) 0.9318(4) 0.083(3) Uani 0.5 1 d D U P A 1
H24A H 0.6711 0.3646 0.9357 0.099 Uiso 0.5 1 calc R U P A 1
H24B H 0.6351 0.4084 0.9006 0.099 Uiso 0.5 1 calc R U P A 1
C25A C 0.5836(15) 0.4175(14) 0.9642(10) 0.093(7) Uani 0.5 1 d D U P A 1
H25A H 0.5573 0.4523 0.9550 0.112 Uiso 0.5 1 calc R U P A 1
H25B H 0.6072 0.4224 0.9945 0.112 Uiso 0.5 1 calc R U P A 1
C26A C 0.5135(16) 0.3701(14) 0.9651(9) 0.098(8) Uani 0.5 1 d . U P A 1
H26A H 0.4823 0.3703 0.9369 0.147 Uiso 0.5 1 calc R U P A 1
H26B H 0.4747 0.3766 0.9899 0.147 Uiso 0.5 1 calc R U P A 1
H26C H 0.5409 0.3347 0.9690 0.147 Uiso 0.5 1 calc R U P A 1
C23B C 0.7234(7) 0.4399(5) 0.9425(4) 0.073(3) Uani 0.5 1 d . U P A 2
H23C H 0.7352 0.4370 0.9748 0.088 Uiso 0.5 1 calc R U P A 2
H23D H 0.7049 0.4777 0.9365 0.088 Uiso 0.5 1 calc R U P A 2
C24B C 0.6538(6) 0.4031(5) 0.9318(4) 0.083(3) Uani 0.5 1 d D U P A 2
H24C H 0.6588 0.3702 0.9508 0.099 Uiso 0.5 1 calc R U P A 2
H24D H 0.6598 0.3912 0.9004 0.099 Uiso 0.5 1 calc R U P A 2
C25B C 0.5684(10) 0.4262(11) 0.9378(10) 0.083(6) Uani 0.5 1 d D U P A 2
H25C H 0.5251 0.4004 0.9270 0.099 Uiso 0.5 1 calc R U P A 2
H25D H 0.5625 0.4610 0.9213 0.099 Uiso 0.5 1 calc R U P A 2
C26B C 0.5600(13) 0.4353(11) 0.9882(8) 0.077(6) Uani 0.5 1 d . U P A 2
H26D H 0.5868 0.4052 1.0042 0.116 Uiso 0.5 1 calc R U P A 2
H26E H 0.5004 0.4370 0.9962 0.116 Uiso 0.5 1 calc R U P A 2
H26F H 0.5873 0.4697 0.9964 0.116 Uiso 0.5 1 calc R U P A 2
C27 C 0.7945(9) 0.4443(5) 0.8682(4) 0.084(3) Uani 1 1 d . U . . .
H27A H 0.7727 0.4820 0.8663 0.101 Uiso 1 1 calc R U . . .
H27B H 0.7516 0.4198 0.8552 0.101 Uiso 1 1 calc R U . . .
C28 C 0.8750(9) 0.4404(5) 0.8399(3) 0.081(3) Uani 1 1 d . U . . .
H28A H 0.8991 0.4033 0.8424 0.097 Uiso 1 1 calc R U . . .
H28B H 0.9171 0.4668 0.8509 0.097 Uiso 1 1 calc R U . . .
C29 C 0.8537(10) 0.4528(7) 0.7905(4) 0.098(4) Uani 1 1 d . U . . .
H29A H 0.8121 0.4260 0.7795 0.117 Uiso 1 1 calc R U . . .
H29B H 0.8283 0.4896 0.7883 0.117 Uiso 1 1 calc R U . . .
C30 C 0.9299(10) 0.4504(5) 0.7626(4) 0.091(4) Uani 1 1 d . U . . .
H30A H 0.9705 0.4776 0.7731 0.136 Uiso 1 1 calc R U . . .
H30B H 0.9150 0.4582 0.7315 0.136 Uiso 1 1 calc R U . . .
H30C H 0.9547 0.4140 0.7647 0.136 Uiso 1 1 calc R U . . .
N4 N 0.3497(7) 0.6918(3) 0.8340(3) 0.080(2) Uani 1 1 d D U . . .
C31A C 0.381(5) 0.679(2) 0.8797(8) 0.080(8) Uani 0.5 1 d D U P B 1
H31A H 0.4434 0.6764 0.8792 0.096 Uiso 0.5 1 calc R U P B 1
H31B H 0.3593 0.6427 0.8891 0.096 Uiso 0.5 1 calc R U P B 1
C32A C 0.354(4) 0.7215(19) 0.9127(9) 0.093(8) Uani 0.5 1 d D U P B 1
H32A H 0.3795 0.7569 0.9040 0.112 Uiso 0.5 1 calc R U P B 1
H32B H 0.2927 0.7254 0.9115 0.112 Uiso 0.5 1 calc R U P B 1
C33A C 0.3801(16) 0.7082(9) 0.9598(8) 0.071(6) Uani 0.5 1 d D U P B 1
H33A H 0.4406 0.6990 0.9598 0.085 Uiso 0.5 1 calc R U P B 1
H33B H 0.3491 0.6753 0.9694 0.085 Uiso 0.5 1 calc R U P B 1
C34A C 0.366(2) 0.7524(10) 0.9941(10) 0.090(8) Uani 0.5 1 d D U P B 1
H34A H 0.3972 0.7851 0.9856 0.135 Uiso 0.5 1 calc R U P B 1
H34B H 0.3848 0.7397 1.0234 0.135 Uiso 0.5 1 calc R U P B 1
H34C H 0.3057 0.7611 0.9955 0.135 Uiso 0.5 1 calc R U P B 1
C35A C 0.3840(18) 0.7439(13) 0.8129(13) 0.078(6) Uani 0.5 1 d D U P B 1
H35A H 0.3626 0.7479 0.7820 0.094 Uiso 0.5 1 calc R U P B 1
H35B H 0.3664 0.7761 0.8304 0.094 Uiso 0.5 1 calc R U P B 1
C36A C 0.4781(18) 0.7392(12) 0.8127(10) 0.100(7) Uani 0.5 1 d D U P B 1
H36A H 0.4975 0.7065 0.7962 0.120 Uiso 0.5 1 calc R U P B 1
H36B H 0.5018 0.7391 0.8432 0.120 Uiso 0.5 1 calc R U P B 1
C37A C 0.4976(15) 0.7915(13) 0.7879(11) 0.110(8) Uani 0.5 1 d D U P B 1
H37A H 0.4825 0.7873 0.7560 0.132 Uiso 0.5 1 calc R U P B 1
H37B H 0.4635 0.8216 0.8004 0.132 Uiso 0.5 1 calc R U P B 1
C38A C 0.5884(14) 0.8056(16) 0.7916(16) 0.146(14) Uani 0.5 1 d D U P B 1
H38A H 0.6023 0.8341 0.7699 0.218 Uiso 0.5 1 calc R U P B 1
H38B H 0.6223 0.7731 0.7855 0.218 Uiso 0.5 1 calc R U P B 1
H38C H 0.6003 0.8187 0.8218 0.218 Uiso 0.5 1 calc R U P B 1
C39A C 0.258(3) 0.6988(14) 0.8232(13) 0.097(7) Uani 0.5 1 d . U P B 1
H39A H 0.2345 0.7266 0.8437 0.116 Uiso 0.5 1 calc R U P B 1
H39B H 0.2534 0.7136 0.7926 0.116 Uiso 0.5 1 calc R U P B 1
C40A C 0.206(2) 0.6515(14) 0.8260(12) 0.103(7) Uani 0.5 1 d . U P B 1
H40A H 0.2185 0.6332 0.8547 0.124 Uiso 0.5 1 calc R U P B 1
H40B H 0.2235 0.6263 0.8019 0.124 Uiso 0.5 1 calc R U P B 1
C41A C 0.115(2) 0.6594(14) 0.8229(12) 0.130(9) Uani 0.5 1 d D U P B 1
H41A H 0.0867 0.6236 0.8215 0.156 Uiso 0.5 1 calc R U P B 1
H41B H 0.1013 0.6798 0.7954 0.156 Uiso 0.5 1 calc R U P B 1
C42A C 0.085(3) 0.690(2) 0.8629(17) 0.19(2) Uani 0.5 1 d D U P B 1
H42A H 0.1283 0.6895 0.8861 0.287 Uiso 0.5 1 calc R U P B 1
H42B H 0.0334 0.6737 0.8742 0.287 Uiso 0.5 1 calc R U P B 1
H42C H 0.0738 0.7283 0.8545 0.287 Uiso 0.5 1 calc R U P B 1
C43A C 0.3748(11) 0.6420(4) 0.8056(4) 0.096(4) Uani 0.5 1 d . U P B 1
H43A H 0.3381 0.6114 0.8146 0.115 Uiso 0.5 1 calc R U P B 1
H43B H 0.4328 0.6320 0.8140 0.115 Uiso 0.5 1 calc R U P B 1
C44A C 0.3718(19) 0.6457(9) 0.7530(8) 0.075(5) Uani 0.5 1 d . U P B 1
H44A H 0.3127 0.6485 0.7429 0.090 Uiso 0.5 1 calc R U P B 1
H44B H 0.4021 0.6787 0.7428 0.090 Uiso 0.5 1 calc R U P B 1
C45A C 0.4113(16) 0.5962(8) 0.7334(7) 0.064(4) Uani 0.5 1 d . U P B 1
H45A H 0.3835 0.5636 0.7459 0.076 Uiso 0.5 1 calc R U P B 1
H45B H 0.4711 0.5951 0.7425 0.076 Uiso 0.5 1 calc R U P B 1
C46A C 0.4061(19) 0.5937(9) 0.6806(7) 0.087(7) Uani 0.5 1 d . U P B 1
H46A H 0.3500 0.5814 0.6717 0.130 Uiso 0.5 1 calc R U P B 1
H46B H 0.4483 0.5681 0.6694 0.130 Uiso 0.5 1 calc R U P B 1
H46C H 0.4168 0.6300 0.6683 0.130 Uiso 0.5 1 calc R U P B 1
C31B C 0.373(4) 0.681(2) 0.8814(8) 0.077(7) Uani 0.5 1 d D U P B 2
H31C H 0.4301 0.6647 0.8808 0.092 Uiso 0.5 1 calc R U P B 2
H31D H 0.3349 0.6515 0.8919 0.092 Uiso 0.5 1 calc R U P B 2
C32B C 0.374(4) 0.723(2) 0.9174(14) 0.096(9) Uani 0.5 1 d D U P B 2
H32C H 0.3155 0.7316 0.9264 0.116 Uiso 0.5 1 calc R U P B 2
H32D H 0.3989 0.7573 0.9054 0.116 Uiso 0.5 1 calc R U P B 2
C33B C 0.423(3) 0.7059(15) 0.9577(12) 0.114(10) Uani 0.5 1 d D U P B 2
H33C H 0.3976 0.6721 0.9699 0.137 Uiso 0.5 1 calc R U P B 2
H33D H 0.4812 0.6975 0.9487 0.137 Uiso 0.5 1 calc R U P B 2
C34B C 0.424(3) 0.7487(18) 0.9935(15) 0.150(16) Uani 0.5 1 d D U P B 2
H34D H 0.4520 0.7341 1.0201 0.225 Uiso 0.5 1 calc R U P B 2
H34E H 0.3665 0.7591 1.0010 0.225 Uiso 0.5 1 calc R U P B 2
H34F H 0.4549 0.7807 0.9827 0.225 Uiso 0.5 1 calc R U P B 2
C35B C 0.4066(14) 0.7390(11) 0.8224(14) 0.073(6) Uani 0.5 1 d D U P B 2
H35C H 0.3808 0.7715 0.8364 0.088 Uiso 0.5 1 calc R U P B 2
H35D H 0.4009 0.7442 0.7898 0.088 Uiso 0.5 1 calc R U P B 2
C36B C 0.4994(14) 0.7429(11) 0.8322(9) 0.088(6) Uani 0.5 1 d D U P B 2
H36C H 0.5266 0.7090 0.8215 0.106 Uiso 0.5 1 calc R U P B 2
H36D H 0.5069 0.7443 0.8649 0.106 Uiso 0.5 1 calc R U P B 2
C37B C 0.5453(19) 0.7908(10) 0.8120(8) 0.081(6) Uani 0.5 1 d D U P B 2
H37C H 0.5171 0.8250 0.8210 0.097 Uiso 0.5 1 calc R U P B 2
H37D H 0.6036 0.7917 0.8235 0.097 Uiso 0.5 1 calc R U P B 2
C38B C 0.5466(15) 0.7868(14) 0.7620(8) 0.087(7) Uani 0.5 1 d . U P B 2
H38D H 0.5768 0.7537 0.7531 0.131 Uiso 0.5 1 calc R U P B 2
H38E H 0.5749 0.8188 0.7495 0.131 Uiso 0.5 1 calc R U P B 2
H38F H 0.4889 0.7852 0.7507 0.131 Uiso 0.5 1 calc R U P B 2
C39B C 0.261(2) 0.7090(13) 0.8393(14) 0.089(7) Uani 0.5 1 d . U P B 2
H39C H 0.2389 0.7188 0.8095 0.106 Uiso 0.5 1 calc R U P B 2
H39D H 0.2601 0.7425 0.8577 0.106 Uiso 0.5 1 calc R U P B 2
C40B C 0.1985(16) 0.6663(10) 0.8611(12) 0.094(6) Uani 0.5 1 d D U P B 2
H40C H 0.1936 0.6345 0.8410 0.113 Uiso 0.5 1 calc R U P B 2
H40D H 0.2231 0.6534 0.8896 0.113 Uiso 0.5 1 calc R U P B 2
C41B C 0.1125(17) 0.6879(13) 0.8702(13) 0.110(8) Uani 0.5 1 d D U P B 2
H41C H 0.0736 0.6566 0.8727 0.132 Uiso 0.5 1 calc R U P B 2
H41D H 0.0946 0.7097 0.8441 0.132 Uiso 0.5 1 calc R U P B 2
C43B C 0.3748(11) 0.6420(4) 0.8056(4) 0.096(4) Uani 0.5 1 d D U P B 2
H43C H 0.4339 0.6451 0.7957 0.115 Uiso 0.5 1 calc R U P B 2
H43D H 0.3684 0.6080 0.8230 0.115 Uiso 0.5 1 calc R U P B 2
C42B C 0.1028(19) 0.7225(12) 0.9111(11) 0.115(9) Uani 0.5 1 d D U P B 2
H42D H 0.1158 0.7007 0.9376 0.172 Uiso 0.5 1 calc R U P B 2
H42E H 0.0448 0.7357 0.9130 0.172 Uiso 0.5 1 calc R U P B 2
H42F H 0.1413 0.7535 0.9095 0.172 Uiso 0.5 1 calc R U P B 2
C44B C 0.3163(19) 0.6418(11) 0.7656(8) 0.098(6) Uani 0.5 1 d D U P B 2
H44C H 0.2582 0.6346 0.7757 0.117 Uiso 0.5 1 calc R U P B 2
H44D H 0.3173 0.6780 0.7511 0.117 Uiso 0.5 1 calc R U P B 2
C45B C 0.342(2) 0.5993(10) 0.7329(10) 0.093(6) Uani 0.5 1 d . U P B 2
H45C H 0.2999 0.5951 0.7090 0.111 Uiso 0.5 1 calc R U P B 2
H45D H 0.3508 0.5636 0.7477 0.111 Uiso 0.5 1 calc R U P B 2
C46B C 0.423(2) 0.6216(15) 0.7150(12) 0.122(11) Uani 0.5 1 d . U P B 2
H46D H 0.4127 0.6565 0.7002 0.183 Uiso 0.5 1 calc R U P B 2
H46E H 0.4470 0.5958 0.6934 0.183 Uiso 0.5 1 calc R U P B 2
H46F H 0.4629 0.6269 0.7396 0.183 Uiso 0.5 1 calc R U P B 2
N5 N 0.5445(5) 0.4727(3) 0.1241(3) 0.065(2) Uani 1 1 d . . . . .
N6 N 0.0684(6) 0.0893(3) 0.1916(4) 0.068(2) Uani 1 1 d D . . . .
C47 C 0.4728(6) 0.4419(3) 0.1309(3) 0.057(2) Uani 1 1 d . . . . .
C48 C 0.4334(6) 0.4399(4) 0.1723(4) 0.059(2) Uani 1 1 d . . . . .
H48 H 0.4502 0.4642 0.1952 0.070 Uiso 1 1 calc R U . . .
C49 C 0.3701(6) 0.4029(4) 0.1801(4) 0.063(2) Uani 1 1 d . . . . .
H49 H 0.3434 0.4015 0.2085 0.076 Uiso 1 1 calc R U . . .
C50 C 0.3454(6) 0.3673(4) 0.1460(3) 0.061(2) Uani 1 1 d . . . . .
C51 C 0.3780(7) 0.3725(4) 0.1041(3) 0.067(2) Uani 1 1 d . . . . .
H51 H 0.3567 0.3505 0.0806 0.080 Uiso 1 1 calc R U . . .
C52 C 0.4423(7) 0.4096(4) 0.0952(4) 0.066(2) Uani 1 1 d . . . . .
H52 H 0.4649 0.4132 0.0661 0.079 Uiso 1 1 calc R U . . .
C53 C 0.2857(6) 0.3242(4) 0.1557(3) 0.059(2) Uani 1 1 d . . . . .
C54 C 0.2413(6) 0.2858(4) 0.1638(3) 0.056(2) Uani 1 1 d . . . . .
C55 C 0.1928(6) 0.2378(3) 0.1731(3) 0.0539(19) Uani 1 1 d . . . . .
C56 C 0.2163(6) 0.2025(4) 0.2071(3) 0.0531(19) Uani 1 1 d . . . . .
H56 H 0.2624 0.2118 0.2257 0.064 Uiso 1 1 calc R U . . .
C57 C 0.1737(6) 0.1540(4) 0.2144(3) 0.056(2) Uani 1 1 d . . . . .
H57 H 0.1913 0.1304 0.2378 0.067 Uiso 1 1 calc R U . . .
C58 C 0.1053(5) 0.1396(3) 0.1878(3) 0.0508(18) Uani 1 1 d D . . . .
C59 C 0.0786(6) 0.1764(3) 0.1558(3) 0.055(2) Uani 1 1 d . . . . .
H59 H 0.0294 0.1689 0.1390 0.066 Uiso 1 1 calc R U . . .
C60 C 0.1232(6) 0.2246(4) 0.1480(3) 0.0533(19) Uani 1 1 d . . . . .
H60 H 0.1052 0.2485 0.1251 0.064 Uiso 1 1 calc R U . . .
N7 N 0.3537(6) 0.8101(3) 0.3315(3) 0.0661(19) Uani 1 1 d D U . . .
C61 C 0.2620(8) 0.8000(5) 0.3223(6) 0.095(4) Uani 1 1 d . U . . .
H61A H 0.2418 0.7705 0.3421 0.115 Uiso 1 1 calc R U . . .
H61B H 0.2555 0.7874 0.2911 0.115 Uiso 1 1 calc R U . . .
C62 C 0.2072(8) 0.8503(6) 0.3293(6) 0.124(6) Uani 1 1 d . U . . .
H62A H 0.2159 0.8643 0.3599 0.148 Uiso 1 1 calc R U . . .
H62B H 0.2246 0.8791 0.3081 0.148 Uiso 1 1 calc R U . . .
C63 C 0.1151(11) 0.8379(9) 0.3226(7) 0.149(7) Uani 1 1 d D U . . .
H63A H 0.0830 0.8720 0.3182 0.178 Uiso 1 1 calc R U . . .
H63B H 0.1071 0.8143 0.2962 0.178 Uiso 1 1 calc R U . . .
C64 C 0.0868(13) 0.8095(7) 0.3635(8) 0.156(8) Uani 1 1 d D U . . .
H64A H 0.1036 0.7711 0.3622 0.235 Uiso 1 1 calc R U . . .
H64B H 0.0255 0.8119 0.3658 0.235 Uiso 1 1 calc R U . . .
H64C H 0.1125 0.8267 0.3897 0.235 Uiso 1 1 calc R U . . .
C65 C 0.3713(8) 0.8209(3) 0.3800(4) 0.068(2) Uani 1 1 d . U . . .
H65A H 0.3417 0.8548 0.3887 0.082 Uiso 1 1 calc R U . . .
H65B H 0.4323 0.8277 0.3835 0.082 Uiso 1 1 calc R U . . .
C66 C 0.3457(11) 0.7754(4) 0.4127(4) 0.100(4) Uani 1 1 d . U . . .
H66A H 0.2841 0.7701 0.4120 0.119 Uiso 1 1 calc R U . . .
H66B H 0.3728 0.7407 0.4041 0.119 Uiso 1 1 calc R U . . .
C67 C 0.3733(13) 0.7918(5) 0.4594(4) 0.105(5) Uani 1 1 d . U . . .
H67A H 0.4330 0.8029 0.4584 0.126 Uiso 1 1 calc R U . . .
H67B H 0.3401 0.8239 0.4689 0.126 Uiso 1 1 calc R U . . .
C68 C 0.3634(15) 0.7477(7) 0.4934(6) 0.127(7) Uani 1 1 d . U . . .
H68A H 0.3040 0.7379 0.4960 0.190 Uiso 1 1 calc R U . . .
H68B H 0.3839 0.7607 0.5224 0.190 Uiso 1 1 calc R U . . .
H68C H 0.3959 0.7157 0.4843 0.190 Uiso 1 1 calc R U . . .
C69 C 0.4000(7) 0.7581(3) 0.3166(4) 0.067(2) Uani 1 1 d . U . . .
H69A H 0.3945 0.7546 0.2838 0.081 Uiso 1 1 calc R U . . .
H69B H 0.3719 0.7262 0.3302 0.081 Uiso 1 1 calc R U . . .
C70 C 0.4941(8) 0.7562(4) 0.3287(4) 0.072(3) Uani 1 1 d . U . . .
H70A H 0.5216 0.7908 0.3200 0.087 Uiso 1 1 calc R U . . .
H70B H 0.5009 0.7514 0.3613 0.087 Uiso 1 1 calc R U . . .
C71 C 0.5353(9) 0.7079(5) 0.3036(4) 0.088(4) Uani 1 1 d . U . . .
H71A H 0.5890 0.6985 0.3184 0.106 Uiso 1 1 calc R U . . .
H71B H 0.4980 0.6757 0.3055 0.106 Uiso 1 1 calc R U . . .
C72 C 0.5519(9) 0.7206(8) 0.2554(4) 0.105(5) Uani 1 1 d . U . . .
H72A H 0.4986 0.7278 0.2401 0.158 Uiso 1 1 calc R U . . .
H72B H 0.5799 0.6895 0.2412 0.158 Uiso 1 1 calc R U . . .
H72C H 0.5880 0.7528 0.2532 0.158 Uiso 1 1 calc R U . . .
C73A C 0.3885(18) 0.8559(9) 0.3040(11) 0.067(6) Uani 0.5 1 d D U P C 1
H73A H 0.4484 0.8595 0.3121 0.080 Uiso 0.5 1 calc R U P C 1
H73B H 0.3603 0.8896 0.3143 0.080 Uiso 0.5 1 calc R U P C 1
C74A C 0.384(3) 0.8566(12) 0.2506(10) 0.079(6) Uani 0.5 1 d . U P C 1
H74A H 0.3969 0.8196 0.2393 0.095 Uiso 0.5 1 calc R U P C 1
H74B H 0.3265 0.8660 0.2412 0.095 Uiso 0.5 1 calc R U P C 1
C75A C 0.444(2) 0.8961(11) 0.2301(10) 0.083(7) Uani 0.5 1 d . U P C 1
H75A H 0.4350 0.9324 0.2436 0.100 Uiso 0.5 1 calc R U P C 1
H75B H 0.5023 0.8847 0.2374 0.100 Uiso 0.5 1 calc R U P C 1
C76A C 0.436(3) 0.901(2) 0.1832(12) 0.108(12) Uani 0.5 1 d . U P C 1
H76A H 0.4412 0.8644 0.1697 0.162 Uiso 0.5 1 calc R U P C 1
H76B H 0.4809 0.9243 0.1717 0.162 Uiso 0.5 1 calc R U P C 1
H76C H 0.3815 0.9163 0.1759 0.162 Uiso 0.5 1 calc R U P C 1
C73B C 0.3809(17) 0.8607(9) 0.3081(10) 0.077(7) Uani 0.5 1 d D U P C 2
H73C H 0.4418 0.8659 0.3130 0.093 Uiso 0.5 1 calc R U P C 2
H73D H 0.3514 0.8922 0.3215 0.093 Uiso 0.5 1 calc R U P C 2
C74B C 0.364(2) 0.8599(10) 0.2587(8) 0.093(8) Uani 0.5 1 d D U P C 2
H74C H 0.3861 0.8254 0.2462 0.111 Uiso 0.5 1 calc R U P C 2
H74D H 0.3024 0.8600 0.2540 0.111 Uiso 0.5 1 calc R U P C 2
C75B C 0.401(2) 0.9065(9) 0.2335(10) 0.099(8) Uani 0.5 1 d D U P C 2
H75C H 0.3785 0.9405 0.2464 0.118 Uiso 0.5 1 calc R U P C 2
H75D H 0.4625 0.9064 0.2395 0.118 Uiso 0.5 1 calc R U P C 2
C76B C 0.390(3) 0.910(2) 0.1840(10) 0.111(12) Uani 0.5 1 d D U P C 2
H76D H 0.3912 0.8730 0.1713 0.167 Uiso 0.5 1 calc R U P C 2
H76E H 0.4353 0.9316 0.1710 0.167 Uiso 0.5 1 calc R U P C 2
H76F H 0.3358 0.9269 0.1773 0.167 Uiso 0.5 1 calc R U P C 2
N8 N 0.2022(6) 0.5662(4) 0.0787(3) 0.081(2) Uani 1 1 d D U . . .
C77A C 0.1277(15) 0.5382(9) 0.0554(7) 0.058(4) Uani 0.5 1 d . U P D 1
H77A H 0.0740 0.5501 0.0689 0.069 Uiso 0.5 1 calc R U P D 1
H77B H 0.1270 0.5474 0.0233 0.069 Uiso 0.5 1 calc R U P D 1
C78A C 0.1397(15) 0.4769(9) 0.0618(8) 0.061(4) Uani 0.5 1 d . U P D 1
H78A H 0.1381 0.4679 0.0940 0.073 Uiso 0.5 1 calc R U P D 1
H78B H 0.1951 0.4657 0.0499 0.073 Uiso 0.5 1 calc R U P D 1
C79A C 0.0701(13) 0.4465(9) 0.0374(7) 0.063(4) Uani 0.5 1 d . U P D 1
H79A H 0.0149 0.4601 0.0477 0.075 Uiso 0.5 1 calc R U P D 1
H79B H 0.0745 0.4537 0.0050 0.075 Uiso 0.5 1 calc R U P D 1
C80A C 0.0755(16) 0.3846(9) 0.0458(7) 0.072(5) Uani 0.5 1 d . U P D 1
H80A H 0.1334 0.3723 0.0411 0.108 Uiso 0.5 1 calc R U P D 1
H80B H 0.0381 0.3655 0.0251 0.108 Uiso 0.5 1 calc R U P D 1
H80C H 0.0585 0.3767 0.0765 0.108 Uiso 0.5 1 calc R U P D 1
C77B C 0.1545(19) 0.5157(12) 0.0619(10) 0.090(6) Uani 0.5 1 d D U P D 2
H77C H 0.0957 0.5214 0.0714 0.108 Uiso 0.5 1 calc R U P D 2
H77D H 0.1544 0.5191 0.0290 0.108 Uiso 0.5 1 calc R U P D 2
C78B C 0.172(2) 0.4572(11) 0.0707(11) 0.102(8) Uani 0.5 1 d D U P D 2
H78C H 0.1770 0.4514 0.1033 0.123 Uiso 0.5 1 calc R U P D 2
H78D H 0.2260 0.4470 0.0568 0.123 Uiso 0.5 1 calc R U P D 2
C79B C 0.103(2) 0.4212(12) 0.0527(11) 0.112(8) Uani 0.5 1 d D U P D 2
H79C H 0.0487 0.4326 0.0652 0.134 Uiso 0.5 1 calc R U P D 2
H79D H 0.1008 0.4248 0.0198 0.134 Uiso 0.5 1 calc R U P D 2
C80B C 0.120(3) 0.3630(13) 0.0648(14) 0.139(13) Uani 0.5 1 d D U P D 2
H80D H 0.1791 0.3589 0.0736 0.209 Uiso 0.5 1 calc R U P D 2
H80E H 0.1086 0.3397 0.0390 0.209 Uiso 0.5 1 calc R U P D 2
H80F H 0.0838 0.3524 0.0897 0.209 Uiso 0.5 1 calc R U P D 2
C81 C 0.2088(7) 0.5563(5) 0.1280(4) 0.073(2) Uani 1 1 d . U . . .
H81A H 0.2452 0.5849 0.1410 0.087 Uiso 1 1 calc R U . . .
H81B H 0.2373 0.5209 0.1327 0.087 Uiso 1 1 calc R U . . .
C82 C 0.1264(7) 0.5556(5) 0.1540(3) 0.072(3) Uani 1 1 d . U . . .
H82A H 0.0963 0.5904 0.1493 0.086 Uiso 1 1 calc R U . . .
H82B H 0.0903 0.5257 0.1426 0.086 Uiso 1 1 calc R U . . .
C83 C 0.1422(8) 0.5473(6) 0.2036(3) 0.081(3) Uani 1 1 d . U . . .
H83A H 0.1752 0.5136 0.2079 0.097 Uiso 1 1 calc R U . . .
H83B H 0.1761 0.5782 0.2150 0.097 Uiso 1 1 calc R U . . .
C84 C 0.0625(8) 0.5434(6) 0.2301(4) 0.085(3) Uani 1 1 d . U . . .
H84A H 0.0311 0.5776 0.2273 0.127 Uiso 1 1 calc R U . . .
H84B H 0.0760 0.5370 0.2615 0.127 Uiso 1 1 calc R U . . .
H84C H 0.0285 0.5132 0.2187 0.127 Uiso 1 1 calc R U . . .
C85A C 0.1763(8) 0.6262(5) 0.0725(4) 0.095(3) Uani 0.5 1 d D U P D 1
H85A H 0.1240 0.6301 0.0901 0.114 Uiso 0.5 1 calc R U P D 1
H85B H 0.2195 0.6473 0.0888 0.114 Uiso 0.5 1 calc R U P D 1
C86A C 0.1608(14) 0.6580(8) 0.0312(6) 0.146(6) Uani 0.5 1 d D U P D 1
H86A H 0.1152 0.6395 0.0146 0.175 Uiso 0.5 1 calc R U P D 1
H86B H 0.2120 0.6555 0.0126 0.175 Uiso 0.5 1 calc R U P D 1
C87A C 0.1378(16) 0.7173(8) 0.0347(7) 0.155(7) Uani 0.5 1 d D U P D 1
H87A H 0.1480 0.7344 0.0054 0.186 Uiso 0.5 1 calc R U P D 1
H87B H 0.0768 0.7196 0.0407 0.186 Uiso 0.5 1 calc R U P D 1
C88A C 0.182(4) 0.750(2) 0.0690(14) 0.21(2) Uani 0.5 1 d D U P D 1
H88A H 0.2126 0.7259 0.0892 0.318 Uiso 0.5 1 calc R U P D 1
H88B H 0.1406 0.7712 0.0861 0.318 Uiso 0.5 1 calc R U P D 1
H88C H 0.2212 0.7751 0.0544 0.318 Uiso 0.5 1 calc R U P D 1
C89A C 0.2860(8) 0.5564(7) 0.0573(7) 0.122(5) Uani 0.5 1 d D U P D 1
H89A H 0.3073 0.5214 0.0694 0.147 Uiso 0.5 1 calc R U P D 1
H89B H 0.2753 0.5504 0.0252 0.147 Uiso 0.5 1 calc R U P D 1
C90A C 0.3547(9) 0.5952(7) 0.0604(7) 0.134(5) Uani 0.5 1 d D U P D 1
H90A H 0.3535 0.6123 0.0903 0.160 Uiso 0.5 1 calc R U P D 1
H90B H 0.3454 0.6244 0.0381 0.160 Uiso 0.5 1 calc R U P D 1
C91A C 0.4399(12) 0.5710(13) 0.0529(8) 0.092(7) Uani 0.5 1 d D U P D 1
H91A H 0.4457 0.5370 0.0703 0.111 Uiso 0.5 1 calc R U P D 1
H91B H 0.4838 0.5969 0.0629 0.111 Uiso 0.5 1 calc R U P D 1
C92A C 0.4502(18) 0.5593(14) 0.0044(7) 0.099(8) Uani 0.5 1 d D U P D 1
H92A H 0.4063 0.5782 -0.0125 0.149 Uiso 0.5 1 calc R U P D 1
H92B H 0.4457 0.5199 -0.0006 0.149 Uiso 0.5 1 calc R U P D 1
H92C H 0.5055 0.5720 -0.0055 0.149 Uiso 0.5 1 calc R U P D 1
C85B C 0.1763(8) 0.6262(5) 0.0725(4) 0.095(3) Uani 0.5 1 d . U P D 2
H85C H 0.1240 0.6301 0.0901 0.114 Uiso 0.5 1 calc R U P D 2
H85D H 0.2195 0.6473 0.0888 0.114 Uiso 0.5 1 calc R U P D 2
C86B C 0.1608(14) 0.6580(8) 0.0312(6) 0.146(6) Uani 0.5 1 d . U P D 2
H86C H 0.1152 0.6395 0.0146 0.175 Uiso 0.5 1 calc R U P D 2
H86D H 0.2120 0.6555 0.0126 0.175 Uiso 0.5 1 calc R U P D 2
C87B C 0.1378(16) 0.7173(8) 0.0347(7) 0.155(7) Uani 0.5 1 d D U P D 2
H87C H 0.1869 0.7365 0.0475 0.186 Uiso 0.5 1 calc R U P D 2
H87D H 0.0919 0.7201 0.0569 0.186 Uiso 0.5 1 calc R U P D 2
C88B C 0.111(3) 0.7490(17) -0.0061(11) 0.181(18) Uani 0.5 1 d D U P D 2
H88D H 0.1576 0.7517 -0.0270 0.271 Uiso 0.5 1 calc R U P D 2
H88E H 0.0928 0.7856 0.0028 0.271 Uiso 0.5 1 calc R U P D 2
H88F H 0.0635 0.7302 -0.0205 0.271 Uiso 0.5 1 calc R U P D 2
C89B C 0.2860(8) 0.5564(7) 0.0573(7) 0.122(5) Uani 0.5 1 d . U P D 2
H89C H 0.3073 0.5214 0.0694 0.147 Uiso 0.5 1 calc R U P D 2
H89D H 0.2753 0.5504 0.0252 0.147 Uiso 0.5 1 calc R U P D 2
C90B C 0.3547(9) 0.5952(7) 0.0604(7) 0.134(5) Uani 0.5 1 d D U P D 2
H90C H 0.3799 0.5954 0.0906 0.160 Uiso 0.5 1 calc R U P D 2
H90D H 0.3360 0.6325 0.0527 0.160 Uiso 0.5 1 calc R U P D 2
C91B C 0.4159(17) 0.5728(14) 0.0256(11) 0.127(9) Uani 0.5 1 d D U P D 2
H91C H 0.4339 0.5351 0.0324 0.152 Uiso 0.5 1 calc R U P D 2
H91D H 0.3928 0.5746 -0.0050 0.152 Uiso 0.5 1 calc R U P D 2
C92B C 0.4841(17) 0.6131(13) 0.0329(10) 0.105(8) Uani 0.5 1 d D U P D 2
H92D H 0.4675 0.6484 0.0203 0.158 Uiso 0.5 1 calc R U P D 2
H92E H 0.5356 0.6005 0.0183 0.158 Uiso 0.5 1 calc R U P D 2
H92F H 0.4942 0.6172 0.0650 0.158 Uiso 0.5 1 calc R U P D 2
H02A H 0.926(4) 0.930(2) 0.801(2) 0.029(19) Uiso 1 1 d D . . . .
H02B H 0.988(2) 0.908(3) 0.831(2) 0.032(18) Uiso 1 1 d D . . . .
H06A H 0.069(6) 0.084(4) 0.2218(12) 0.11(5) Uiso 1 1 d D . . . .
H06B H 0.015(2) 0.095(3) 0.184(3) 0.06(3) Uiso 1 1 d D . . . .

loop_
_atom_site_aniso_label
_atom_site_aniso_U_11
_atom_site_aniso_U_22
_atom_site_aniso_U_33
_atom_site_aniso_U_23
_atom_site_aniso_U_13
_atom_site_aniso_U_12
Mo1 0.0603(4) 0.0496(4) 0.0779(5) -0.0115(4) 0.0187(4) -0.0225(4)
Mo2 0.0615(4) 0.0349(3) 0.0829(5) -0.0114(3) 0.0124(4) -0.0108(3)
Mo3 0.0915(6) 0.0574(5) 0.0594(4) 0.0237(4) -0.0037(4) -0.0055(4)
Mo4 0.0602(4) 0.0370(3) 0.0610(4) -0.0062(3) 0.0132(3) -0.0058(3)
Mo5 0.0530(4) 0.0685(5) 0.0482(3) 0.0066(3) -0.0041(3) -0.0019(4)
Mo6 0.0464(3) 0.0312(3) 0.0586(3) 0.0017(2) -0.0012(3) -0.0071(3)
Mo7 0.0480(4) 0.0428(4) 0.0652(4) -0.0046(3) 0.0039(3) -0.0072(3)
Mo8 0.0631(4) 0.0366(4) 0.0730(4) -0.0119(3) -0.0008(4) 0.0064(3)
Mo9 0.0591(4) 0.0517(4) 0.0553(4) 0.0098(3) -0.0123(3) -0.0024(4)
Mo10 0.0703(5) 0.0495(4) 0.0510(3) 0.0064(3) -0.0085(3) 0.0004(3)
Mo11 0.0523(4) 0.0309(3) 0.0618(4) -0.0049(3) 0.0060(3) -0.0030(3)
Mo12 0.0481(4) 0.0312(3) 0.0709(4) 0.0019(3) -0.0081(3) -0.0061(3)
O1 0.077(5) 0.078(5) 0.116(6) -0.015(5) 0.024(5) -0.029(4)
O2 0.049(3) 0.103(6) 0.066(4) -0.018(4) 0.004(3) -0.019(4)
O3 0.059(3) 0.051(3) 0.071(4) -0.007(3) 0.017(3) -0.003(3)
O4 0.085(5) 0.055(4) 0.076(4) 0.014(3) 0.020(4) -0.019(4)
O5 0.085(5) 0.040(3) 0.096(5) -0.015(3) 0.024(4) -0.026(3)
O6 0.051(3) 0.032(2) 0.043(2) 0.0041(18) 0.003(2) -0.009(2)
O7 0.093(6) 0.045(4) 0.138(8) -0.029(4) 0.030(6) -0.008(4)
O8 0.075(5) 0.158(9) 0.060(4) 0.023(5) -0.012(4) 0.004(6)
O9 0.079(5) 0.049(4) 0.102(5) -0.013(4) 0.031(4) 0.001(3)
O10 0.129(8) 0.131(8) 0.077(5) 0.051(5) 0.001(5) -0.006(7)
O11 0.080(4) 0.066(4) 0.047(3) -0.002(3) 0.012(3) -0.012(4)
O12 0.065(4) 0.064(4) 0.061(3) -0.015(3) 0.007(3) -0.018(3)
O13 0.084(5) 0.035(3) 0.100(5) 0.020(3) 0.008(4) 0.003(3)
O14 0.056(3) 0.057(4) 0.076(4) 0.010(3) 0.007(3) 0.006(3)
O15 0.063(4) 0.061(4) 0.058(3) 0.014(3) -0.012(3) -0.009(3)
O16 0.054(3) 0.036(3) 0.072(4) -0.001(3) 0.010(3) -0.004(2)
O17 0.053(3) 0.046(3) 0.054(3) 0.009(2) 0.004(2) -0.007(3)
O18 0.059(3) 0.029(2) 0.070(3) -0.004(2) 0.004(3) -0.007(2)
O19 0.110(6) 0.091(6) 0.062(4) 0.018(4) -0.023(4) 0.009(5)
O20 0.055(3) 0.059(4) 0.087(4) -0.006(3) 0.010(3) -0.017(3)
O21 0.047(3) 0.055(4) 0.067(3) -0.002(3) -0.009(3) -0.011(3)
O22 0.069(4) 0.044(3) 0.059(3) 0.005(3) 0.009(3) -0.003(3)
O23 0.079(5) 0.089(5) 0.068(4) 0.027(4) -0.020(4) -0.013(4)
O24 0.054(3) 0.037(3) 0.088(4) 0.010(3) -0.011(3) 0.005(3)
O25 0.052(3) 0.056(4) 0.070(4) -0.001(3) 0.010(3) 0.004(3)
O26 0.061(3) 0.037(3) 0.072(4) -0.009(3) 0.005(3) -0.012(3)
O27 0.041(2) 0.027(2) 0.050(3) -0.0044(18) -0.002(2) -0.0020(18)
O28 0.070(4) 0.051(3) 0.061(3) -0.018(3) 0.004(3) -0.001(3)
O29 0.060(3) 0.035(3) 0.073(4) 0.012(3) 0.000(3) 0.004(2)
O30 0.093(6) 0.052(4) 0.114(6) -0.027(4) 0.007(5) 0.008(4)
O31 0.072(4) 0.042(3) 0.088(5) -0.013(3) 0.018(4) 0.000(3)
O32 0.054(3) 0.053(3) 0.054(3) -0.013(3) 0.003(2) -0.014(3)
O33 0.060(4) 0.053(3) 0.066(3) 0.002(3) -0.016(3) -0.006(3)
O34 0.048(3) 0.040(3) 0.066(3) 0.005(2) 0.004(3) 0.000(2)
O35 0.057(3) 0.049(3) 0.056(3) 0.013(2) -0.005(3) -0.006(3)
O36 0.069(4) 0.035(3) 0.080(4) -0.013(3) -0.006(3) -0.006(3)
N1 0.053(4) 0.035(3) 0.075(4) -0.001(3) -0.003(3) -0.004(3)
N2 0.067(5) 0.043(4) 0.098(6) 0.013(4) -0.023(5) -0.012(4)
C1 0.045(4) 0.040(4) 0.073(5) 0.004(4) -0.003(4) -0.009(3)
C2 0.071(6) 0.043(5) 0.066(5) -0.013(4) 0.008(4) -0.016(4)
C3 0.064(5) 0.056(5) 0.069(5) -0.003(4) 0.015(4) -0.011(4)
C4 0.050(4) 0.042(4) 0.082(6) 0.009(4) 0.000(4) -0.010(4)
C5 0.077(6) 0.072(6) 0.069(5) 0.015(5) -0.022(5) -0.037(5)
C6 0.076(6) 0.086(7) 0.062(5) 0.015(5) -0.011(5) -0.035(6)
C7 0.064(5) 0.055(5) 0.071(5) 0.009(4) -0.005(4) -0.009(4)
C8 0.062(5) 0.051(5) 0.073(6) -0.002(4) 0.000(4) -0.015(4)
C9 0.054(5) 0.048(4) 0.060(4) -0.003(4) 0.005(4) -0.010(4)
C10 0.070(6) 0.055(5) 0.059(4) -0.003(4) -0.006(4) -0.024(5)
C11 0.071(5) 0.037(4) 0.060(5) 0.004(3) -0.008(4) -0.007(4)
C12 0.053(5) 0.040(4) 0.070(5) 0.003(4) -0.004(4) -0.007(3)
C13 0.052(4) 0.048(5) 0.068(5) 0.000(4) -0.005(4) -0.005(4)
C14 0.059(5) 0.037(4) 0.060(4) 0.004(3) 0.001(4) -0.003(3)
N3 0.065(4) 0.082(5) 0.069(4) -0.025(4) 0.009(4) -0.030(4)
C15 0.066(5) 0.069(5) 0.079(6) -0.025(5) 0.011(5) -0.023(5)
C16 0.076(6) 0.072(6) 0.072(6) -0.017(5) 0.019(5) -0.018(5)
C17 0.076(7) 0.072(6) 0.097(8) -0.028(6) 0.024(6) -0.024(6)
C18 0.121(11) 0.065(6) 0.112(9) -0.024(6) 0.050(9) -0.036(7)
C19 0.073(6) 0.067(5) 0.073(5) -0.018(4) 0.015(5) -0.019(4)
C20 0.081(7) 0.073(6) 0.081(6) -0.014(5) 0.006(5) -0.021(5)
C21 0.095(9) 0.072(6) 0.100(8) -0.002(6) 0.024(7) -0.017(6)
C22 0.112(12) 0.124(13) 0.145(13) 0.042(11) -0.005(11) 0.008(11)
C23A 0.067(5) 0.064(6) 0.089(6) -0.010(5) 0.007(5) -0.013(4)
C24A 0.063(5) 0.082(7) 0.104(8) 0.004(6) -0.002(5) -0.024(5)
C25A 0.059(11) 0.087(15) 0.13(2) -0.007(16) -0.009(11) 0.010(10)
C26A 0.073(13) 0.13(2) 0.086(15) -0.001(16) -0.009(11) -0.016(13)
C23B 0.067(5) 0.064(6) 0.089(6) -0.010(5) 0.007(5) -0.013(4)
C24B 0.063(5) 0.082(7) 0.104(8) 0.004(6) -0.002(5) -0.024(5)
C25B 0.063(8) 0.085(14) 0.100(13) -0.005(13) -0.017(11) -0.013(10)
C26B 0.038(9) 0.096(17) 0.098(13) 0.009(13) -0.020(9) 0.010(10)
C27 0.096(8) 0.075(7) 0.080(5) -0.005(5) 0.004(5) -0.024(6)
C28 0.110(9) 0.066(6) 0.067(5) -0.008(5) 0.014(6) -0.019(6)
C29 0.110(10) 0.113(10) 0.071(6) -0.001(6) -0.009(6) -0.052(9)
C30 0.145(12) 0.060(6) 0.068(6) 0.002(5) 0.005(7) -0.001(7)
N4 0.106(6) 0.032(4) 0.101(5) 0.007(4) 0.012(5) 0.008(4)
C31A 0.11(2) 0.035(14) 0.092(9) 0.001(8) 0.010(13) -0.008(15)
C32A 0.14(2) 0.051(13) 0.090(9) 0.016(10) 0.035(14) 0.011(15)
C33A 0.087(15) 0.032(8) 0.094(10) 0.002(8) 0.029(12) -0.009(10)
C34A 0.13(2) 0.037(10) 0.104(14) -0.008(10) 0.026(18) 0.000(13)
C35A 0.121(14) 0.030(8) 0.083(14) 0.011(8) 0.012(14) 0.021(12)
C36A 0.116(14) 0.100(15) 0.083(15) 0.010(13) -0.021(13) -0.041(12)
C37A 0.112(15) 0.118(17) 0.100(16) 0.033(15) 0.014(15) 0.014(14)
C38A 0.14(2) 0.12(3) 0.17(3) 0.02(3) 0.05(3) -0.04(2)
C39A 0.123(10) 0.057(14) 0.110(19) 0.036(14) 0.006(13) 0.029(9)
C40A 0.093(10) 0.099(15) 0.118(18) 0.007(15) 0.004(14) 0.016(10)
C41A 0.102(11) 0.103(17) 0.18(2) 0.055(16) 0.006(18) 0.055(12)
C42A 0.16(3) 0.18(4) 0.24(4) 0.04(3) 0.09(3) 0.06(3)
C43A 0.154(11) 0.039(4) 0.094(6) -0.001(4) -0.008(7) 0.016(6)
C44A 0.102(14) 0.040(9) 0.084(8) 0.009(7) -0.010(11) 0.023(10)
C45A 0.083(13) 0.043(9) 0.065(8) -0.001(7) -0.008(9) -0.004(9)
C46A 0.14(2) 0.052(11) 0.066(9) -0.012(9) -0.045(12) -0.003(13)
C31B 0.098(16) 0.038(15) 0.095(9) -0.004(8) 0.027(11) -0.014(13)
C32B 0.12(2) 0.064(15) 0.106(13) -0.020(12) -0.003(14) -0.007(14)
C33B 0.15(2) 0.073(15) 0.115(16) -0.010(13) -0.007(18) 0.009(19)
C34B 0.19(4) 0.12(3) 0.14(2) -0.03(2) -0.06(3) -0.01(3)
C35B 0.088(11) 0.027(8) 0.105(18) 0.022(9) 0.008(12) 0.020(9)
C36B 0.111(13) 0.070(12) 0.084(13) 0.007(11) -0.021(13) -0.014(11)
C37B 0.093(14) 0.079(13) 0.072(10) -0.014(10) 0.014(11) -0.014(11)
C38B 0.054(11) 0.13(2) 0.075(10) -0.040(12) 0.008(10) 0.003(13)
C39B 0.099(9) 0.041(11) 0.13(2) -0.004(11) 0.004(11) -0.015(8)
C40B 0.095(11) 0.054(11) 0.133(17) 0.029(11) 0.003(13) -0.004(9)
C41B 0.086(13) 0.056(12) 0.19(2) 0.036(13) -0.004(16) -0.010(11)
C43B 0.154(11) 0.039(4) 0.094(6) -0.001(4) -0.008(7) 0.016(6)
C42B 0.087(17) 0.090(19) 0.17(3) 0.034(14) 0.026(17) -0.019(14)
C44B 0.151(19) 0.055(11) 0.087(12) 0.005(9) 0.008(10) 0.002(14)
C45B 0.122(17) 0.063(12) 0.094(12) 0.001(9) 0.003(13) 0.009(12)
C46B 0.16(2) 0.10(2) 0.11(2) 0.033(18) 0.036(18) 0.002(19)
N5 0.058(4) 0.041(4) 0.096(6) 0.002(4) -0.015(4) -0.008(3)
N6 0.064(5) 0.039(4) 0.102(7) 0.016(4) -0.016(5) -0.012(4)
C47 0.053(5) 0.035(4) 0.084(6) 0.008(4) -0.007(4) -0.005(3)
C48 0.052(5) 0.040(4) 0.084(6) -0.011(4) -0.008(4) -0.002(3)
C49 0.063(5) 0.043(5) 0.084(6) -0.008(4) 0.002(5) -0.007(4)
C50 0.055(5) 0.047(5) 0.081(6) 0.005(4) -0.017(4) -0.009(4)
C51 0.073(6) 0.058(5) 0.070(5) -0.001(4) -0.007(5) -0.022(5)
C52 0.070(6) 0.052(5) 0.076(6) 0.007(4) -0.001(5) -0.024(4)
C53 0.053(5) 0.047(5) 0.076(5) 0.005(4) -0.006(4) -0.014(4)
C54 0.056(5) 0.045(4) 0.068(5) 0.001(4) -0.003(4) -0.004(4)
C55 0.062(5) 0.037(4) 0.063(4) -0.004(3) 0.002(4) -0.013(4)
C56 0.053(5) 0.044(4) 0.062(4) -0.003(3) -0.009(4) -0.002(4)
C57 0.053(4) 0.058(5) 0.056(4) 0.003(4) -0.007(4) 0.002(4)
C58 0.049(4) 0.036(4) 0.068(5) 0.000(3) 0.000(4) -0.008(3)
C59 0.053(4) 0.039(4) 0.072(5) -0.003(4) -0.011(4) -0.002(3)
C60 0.057(5) 0.048(4) 0.055(4) 0.009(3) -0.003(4) -0.003(4)
N7 0.072(4) 0.032(3) 0.095(5) -0.013(3) -0.001(4) -0.002(3)
C61 0.072(6) 0.060(6) 0.154(12) -0.048(7) -0.007(7) -0.010(5)
C62 0.080(7) 0.099(10) 0.192(15) -0.079(10) -0.036(9) 0.012(6)
C63 0.081(8) 0.143(16) 0.22(2) -0.066(14) 0.020(12) -0.007(9)
C64 0.129(15) 0.078(11) 0.26(2) -0.025(13) 0.015(16) 0.003(10)
C65 0.085(6) 0.027(4) 0.093(5) -0.011(4) 0.013(5) -0.005(4)
C66 0.158(13) 0.041(5) 0.099(6) -0.009(5) 0.056(8) -0.010(7)
C67 0.158(14) 0.068(7) 0.089(7) -0.007(6) 0.036(9) 0.005(9)
C68 0.163(17) 0.103(11) 0.114(10) 0.018(9) 0.041(12) 0.024(12)
C69 0.087(6) 0.026(3) 0.090(6) -0.001(4) 0.024(5) 0.001(4)
C70 0.090(7) 0.055(5) 0.073(6) 0.004(5) 0.006(5) 0.011(5)
C71 0.091(8) 0.077(7) 0.097(8) 0.007(6) 0.027(7) 0.025(6)
C72 0.083(9) 0.151(15) 0.082(7) -0.019(8) 0.013(7) -0.011(9)
C73A 0.089(13) 0.027(8) 0.084(10) -0.006(8) 0.002(12) 0.008(8)
C74A 0.117(16) 0.040(11) 0.080(10) -0.010(9) 0.008(12) 0.017(10)
C75A 0.120(18) 0.046(12) 0.084(11) 0.028(10) -0.027(13) 0.005(11)
C76A 0.14(3) 0.09(3) 0.093(13) 0.026(16) -0.025(19) -0.02(2)
C73B 0.115(15) 0.025(8) 0.091(10) -0.001(9) -0.058(13) -0.018(10)
C74B 0.16(2) 0.035(11) 0.083(11) -0.008(10) -0.034(15) 0.002(13)
C75B 0.16(2) 0.030(10) 0.109(12) 0.017(10) -0.031(17) 0.022(13)
C76B 0.15(4) 0.068(18) 0.112(14) 0.015(15) 0.01(2) -0.01(2)
N8 0.073(5) 0.100(5) 0.069(4) -0.025(4) 0.021(4) -0.019(5)
C77A 0.069(10) 0.067(9) 0.038(7) 0.009(7) 0.005(7) -0.005(8)
C78A 0.074(12) 0.051(9) 0.057(9) 0.003(8) 0.011(8) -0.003(8)
C79A 0.052(9) 0.068(10) 0.068(11) 0.004(8) 0.010(8) -0.005(8)
C80A 0.085(15) 0.065(10) 0.067(11) -0.005(9) 0.008(10) -0.022(11)
C77B 0.093(15) 0.117(11) 0.060(12) -0.013(14) 0.007(11) -0.030(13)
C78B 0.113(19) 0.110(11) 0.084(15) -0.011(14) 0.021(14) -0.022(14)
C79B 0.13(2) 0.110(14) 0.098(17) -0.011(15) 0.013(16) -0.029(15)
C80B 0.14(3) 0.125(16) 0.16(3) 0.03(2) -0.03(3) -0.05(2)
C81 0.066(6) 0.074(6) 0.078(5) -0.009(5) -0.006(4) -0.016(5)
C82 0.073(6) 0.083(7) 0.060(5) -0.006(5) 0.005(4) 0.004(6)
C83 0.080(7) 0.101(9) 0.061(5) 0.007(5) -0.020(5) -0.023(7)
C84 0.089(8) 0.106(10) 0.059(5) 0.018(6) -0.001(5) 0.012(7)
C85A 0.066(6) 0.122(7) 0.098(8) 0.018(6) 0.018(6) 0.000(6)
C86A 0.129(12) 0.154(11) 0.154(12) 0.053(9) 0.007(11) -0.016(11)
C87A 0.158(15) 0.141(11) 0.166(14) 0.045(11) -0.006(13) -0.029(12)
C88A 0.27(5) 0.23(3) 0.14(3) -0.02(3) 0.00(3) -0.02(4)
C89A 0.081(6) 0.130(11) 0.155(11) -0.012(10) 0.050(8) -0.007(6)
C90A 0.079(7) 0.156(13) 0.167(13) 0.022(11) 0.013(8) -0.004(7)
C91A 0.057(9) 0.122(18) 0.098(13) 0.020(14) -0.013(11) -0.005(11)
C92A 0.075(15) 0.13(2) 0.095(14) -0.003(15) -0.034(11) -0.009(16)
C85B 0.066(6) 0.122(7) 0.098(8) 0.018(6) 0.018(6) 0.000(6)
C86B 0.129(12) 0.154(11) 0.154(12) 0.053(9) 0.007(11) -0.016(11)
C87B 0.158(15) 0.141(11) 0.166(14) 0.045(11) -0.006(13) -0.029(12)
C88B 0.18(4) 0.16(3) 0.20(3) 0.10(3) 0.00(3) -0.06(2)
C89B 0.081(6) 0.130(11) 0.155(11) -0.012(10) 0.050(8) -0.007(6)
C90B 0.079(7) 0.156(13) 0.167(13) 0.022(11) 0.013(8) -0.004(7)
C91B 0.069(14) 0.15(2) 0.16(2) 0.038(19) 0.011(13) 0.017(14)
C92B 0.085(13) 0.14(2) 0.093(16) -0.001(17) 0.003(12) 0.033(13)

loop_
_atom_type_symbol
_atom_type_description
_atom_type_scat_dispersion_real
_atom_type_scat_dispersion_imag
_atom_type_scat_source
C C 0.0033 0.0016 'International Tables Vol C Tables 4.2.6.8 and 6.1.1.4'
H H 0.0000 0.0000 'International Tables Vol C Tables 4.2.6.8 and 6.1.1.4'
Mo Mo -1.6832 0.6857 'International Tables Vol C Tables 4.2.6.8 and 6.1.1.4'
N N 0.0061 0.0033 'International Tables Vol C Tables 4.2.6.8 and 6.1.1.4'
O O 0.0106 0.0060 'International Tables Vol C Tables 4.2.6.8 and 6.1.1.4'

loop_
_geom_angle_atom_site_label_1
_geom_angle_atom_site_label_2
_geom_angle_atom_site_label_3
_geom_angle
O1 Mo1 O3 105.3(4)
O1 Mo1 O2 104.3(4)
O3 Mo1 O2 89.7(3)
O1 Mo1 O4 102.5(4)
O3 Mo1 O4 89.0(3)
O2 Mo1 O4 152.5(3)
O1 Mo1 O5 102.3(4)
O3 Mo1 O5 152.3(3)
O2 Mo1 O5 84.8(3)
O4 Mo1 O5 83.6(4)
O1 Mo1 O6 176.9(3)
O3 Mo1 O6 77.6(2)
O2 Mo1 O6 76.6(2)
O4 Mo1 O6 76.3(2)
O5 Mo1 O6 74.7(2)
O7 Mo2 O12 105.2(4)
O7 Mo2 O5 103.1(4)
O12 Mo2 O5 91.7(3)
O7 Mo2 O16 104.0(4)
O12 Mo2 O16 89.3(3)
O5 Mo2 O16 151.6(3)
O7 Mo2 O13 101.7(4)
O12 Mo2 O13 153.0(3)
O5 Mo2 O13 84.3(3)
O16 Mo2 O13 82.1(3)
O7 Mo2 O6 176.7(4)
O12 Mo2 O6 78.1(2)
O5 Mo2 O6 77.2(2)
O16 Mo2 O6 75.3(2)
O13 Mo2 O6 75.0(2)
O10 Mo3 O13 105.9(5)
O10 Mo3 O4 104.2(4)
O13 Mo3 O4 91.2(4)
O10 Mo3 O15 102.9(4)
O13 Mo3 O15 90.6(3)
O4 Mo3 O15 151.2(3)
O10 Mo3 O11 101.3(4)
O13 Mo3 O11 152.7(3)
O4 Mo3 O11 83.9(3)
O15 Mo3 O11 81.5(3)
O10 Mo3 O6 175.5(4)
O13 Mo3 O6 78.2(3)
O4 Mo3 O6 77.2(3)
O15 Mo3 O6 75.1(2)
O11 Mo3 O6 74.5(2)
O9 Mo4 O11 105.1(4)
O9 Mo4 O18 104.0(3)
O11 Mo4 O18 93.1(3)
O9 Mo4 O3 102.8(3)
O11 Mo4 O3 87.2(3)
O18 Mo4 O3 152.2(2)
O9 Mo4 O14 102.0(4)
O11 Mo4 O14 152.5(3)
O18 Mo4 O14 85.2(3)
O3 Mo4 O14 81.9(3)
O9 Mo4 O6 177.2(4)
O11 Mo4 O6 77.5(2)
O18 Mo4 O6 76.9(2)
O3 Mo4 O6 76.0(2)
O14 Mo4 O6 75.4(2)
O8 Mo5 O14 105.4(4)
O8 Mo5 O17 105.0(4)
O14 Mo5 O17 90.9(3)
O8 Mo5 O2 102.3(4)
O14 Mo5 O2 89.9(3)
O17 Mo5 O2 151.4(3)
O8 Mo5 O12 101.3(4)
O14 Mo5 O12 153.2(3)
O17 Mo5 O12 84.8(3)
O2 Mo5 O12 81.7(3)
O8 Mo5 O6 175.9(4)
O14 Mo5 O6 78.5(2)
O17 Mo5 O6 76.0(2)
O2 Mo5 O6 76.2(3)
O12 Mo5 O6 74.7(2)
N1 Mo6 O16 101.8(3)
N1 Mo6 O15 102.1(3)
O16 Mo6 O15 91.9(3)
N1 Mo6 O17 100.9(3)
O16 Mo6 O17 88.4(3)
O15 Mo6 O17 156.5(3)
N1 Mo6 O18 100.6(3)
O16 Mo6 O18 157.3(3)
O15 Mo6 O18 86.6(3)
O17 Mo6 O18 84.2(3)
N1 Mo6 O6 178.2(3)
O16 Mo6 O6 79.3(2)
O15 Mo6 O6 79.2(2)
O17 Mo6 O6 77.8(2)
O18 Mo6 O6 78.2(2)
O20 Mo7 O25 105.2(3)
O20 Mo7 O21 104.5(3)
O25 Mo7 O21 90.4(3)
O20 Mo7 O22 102.5(3)
O25 Mo7 O22 88.1(3)
O21 Mo7 O22 152.4(3)
O20 Mo7 O26 101.9(3)
O25 Mo7 O26 152.8(3)
O21 Mo7 O26 85.6(3)
O22 Mo7 O26 83.3(3)
O20 Mo7 O27 177.4(3)
O25 Mo7 O27 77.2(2)
O21 Mo7 O27 76.5(2)
O22 Mo7 O27 76.3(2)
O26 Mo7 O27 75.7(2)
O30 Mo8 O28 104.8(4)
O30 Mo8 O36 103.9(4)
O28 Mo8 O36 92.8(3)
O30 Mo8 O25 102.4(4)
O28 Mo8 O25 87.5(3)
O36 Mo8 O25 152.7(3)
O30 Mo8 O24 102.1(4)
O28 Mo8 O24 152.4(3)
O36 Mo8 O24 86.6(3)
O25 Mo8 O24 80.8(3)
O30 Mo8 O27 176.8(4)
O28 Mo8 O27 78.0(2)
O36 Mo8 O27 77.4(2)
O25 Mo8 O27 75.9(2)
O24 Mo8 O27 74.9(2)
O23 Mo9 O24 105.2(4)
O23 Mo9 O35 105.5(3)
O24 Mo9 O35 91.9(3)
O23 Mo9 O21 101.6(3)
O24 Mo9 O21 88.6(3)
O35 Mo9 O21 151.7(2)
O23 Mo9 O32 101.8(4)
O24 Mo9 O32 152.7(3)
O35 Mo9 O32 85.0(3)
O21 Mo9 O32 81.8(3)
O23 Mo9 O27 176.3(3)
O24 Mo9 O27 77.6(2)
O35 Mo9 O27 76.6(2)
O21 Mo9 O27 75.9(2)
O32 Mo9 O27 75.3(2)
O19 Mo10 O29 106.1(4)
O19 Mo10 O22 103.9(4)
O29 Mo10 O22 91.0(3)
O19 Mo10 O33 103.7(4)
O29 Mo10 O33 89.8(3)
O22 Mo10 O33 151.0(3)
O19 Mo10 O28 101.3(4)
O29 Mo10 O28 152.5(3)
O22 Mo10 O28 84.4(3)
O33 Mo10 O28 81.7(3)
O19 Mo10 O27 175.1(3)
O29 Mo10 O27 78.6(2)
O22 Mo10 O27 76.8(2)
O33 Mo10 O27 74.9(2)
O28 Mo10 O27 73.9(2)
O31 Mo11 O32 105.5(3)
O31 Mo11 O26 103.2(3)
O32 Mo11 O26 93.2(3)
O31 Mo11 O34 102.8(3)
O32 Mo11 O34 88.7(3)
O26 Mo11 O34 152.3(3)
O31 Mo11 O29 101.3(3)
O32 Mo11 O29 152.9(3)
O26 Mo11 O29 83.7(3)
O34 Mo11 O29 82.2(3)
O31 Mo11 O27 176.1(3)
O32 Mo11 O27 77.9(2)
O26 Mo11 O27 78.0(2)
O34 Mo11 O27 75.4(2)
O29 Mo11 O27 75.1(2)
N5 Mo12 O33 101.7(4)
N5 Mo12 O34 100.9(3)
O33 Mo12 O34 91.1(3)
N5 Mo12 O35 101.9(3)
O33 Mo12 O35 156.0(3)
O34 Mo12 O35 88.6(3)
N5 Mo12 O36 102.0(3)
O33 Mo12 O36 87.6(3)
O34 Mo12 O36 156.9(3)
O35 Mo12 O36 83.4(3)
N5 Mo12 O27 179.0(3)
O33 Mo12 O27 79.2(2)
O34 Mo12 O27 79.5(2)
O35 Mo12 O27 77.2(2)
O36 Mo12 O27 77.6(2)
Mo1 O2 Mo5 117.3(3)
Mo1 O3 Mo4 117.4(3)
Mo3 O4 Mo1 118.1(3)
Mo2 O5 Mo1 118.3(3)
Mo6 O6 Mo2 91.05(19)
Mo6 O6 Mo4 90.73(18)
Mo2 O6 Mo4 178.2(3)
Mo6 O6 Mo5 91.70(17)
Mo2 O6 Mo5 89.98(18)
Mo4 O6 Mo5 89.63(18)
Mo6 O6 Mo3 90.80(19)
Mo2 O6 Mo3 89.82(18)
Mo4 O6 Mo3 90.50(18)
Mo5 O6 Mo3 177.5(2)
Mo6 O6 Mo1 179.1(3)
Mo2 O6 Mo1 89.40(17)
Mo4 O6 Mo1 88.82(18)
Mo5 O6 Mo1 89.11(18)
Mo3 O6 Mo1 88.39(17)
Mo4 O11 Mo3 117.5(3)
Mo2 O12 Mo5 117.2(3)
Mo3 O13 Mo2 116.7(3)
Mo5 O14 Mo4 116.4(3)
Mo6 O15 Mo3 114.1(3)
Mo6 O16 Mo2 114.3(3)
Mo5 O17 Mo6 114.5(3)
Mo4 O18 Mo6 113.7(3)
Mo7 O21 Mo9 117.4(3)
Mo10 O22 Mo7 118.4(3)
Mo9 O24 Mo8 117.1(3)
Mo7 O25 Mo8 117.2(3)
Mo11 O26 Mo7 116.8(3)
Mo12 O27 Mo9 91.94(19)
Mo12 O27 Mo8 90.77(17)
Mo9 O27 Mo8 90.12(17)
Mo12 O27 Mo11 90.68(18)
Mo9 O27 Mo11 90.13(17)
Mo8 O27 Mo11 178.5(3)
Mo12 O27 Mo10 90.13(18)
Mo9 O27 Mo10 177.9(2)
Mo8 O27 Mo10 90.33(17)
Mo11 O27 Mo10 89.38(17)
Mo12 O27 Mo7 178.5(3)
Mo9 O27 Mo7 89.52(17)
Mo8 O27 Mo7 89.55(17)
Mo11 O27 Mo7 88.99(16)
Mo10 O27 Mo7 88.41(17)
Mo8 O28 Mo10 117.8(3)
Mo10 O29 Mo11 116.7(3)
Mo11 O32 Mo9 116.6(3)
Mo12 O33 Mo10 115.2(3)
Mo12 O34 Mo11 114.4(3)
Mo9 O35 Mo12 114.2(3)
Mo8 O36 Mo12 113.6(3)
C1 N1 Mo6 176.1(7)
C12 N2 H02A 120(4)
C12 N2 H02B 108(4)
H02A N2 H02B 121(7)
C2 C1 N1 121.0(8)
C2 C1 C6 119.6(8)
N1 C1 C6 119.4(9)
C1 C2 C3 119.4(8)
C1 C2 H2 120.3
C3 C2 H2 120.3
C4 C3 C2 121.8(9)
C4 C3 H3 119.1
C2 C3 H3 119.1
C3 C4 C5 118.6(8)
C3 C4 C7 122.2(9)
C5 C4 C7 119.1(9)
C4 C5 C6 119.6(9)
C4 C5 H5 120.2
C6 C5 H5 120.2
C1 C6 C5 120.0(9)
C1 C6 H6 120.0
C5 C6 H6 120.0
C8 C7 C4 173.7(12)
C7 C8 C9 176.7(12)
C10 C9 C14 118.7(8)
C10 C9 C8 120.6(9)
C14 C9 C8 120.6(9)
C9 C10 C11 121.3(9)
C9 C10 H10 119.4
C11 C10 H10 119.4
C12 C11 C10 119.5(8)
C12 C11 H11 120.3
C10 C11 H11 120.3
C13 C12 N2 120.3(8)
C13 C12 C11 119.5(8)
N2 C12 C11 120.1(8)
C14 C13 C12 121.2(8)
C14 C13 H13 119.4
C12 C13 H13 119.4
C13 C14 C9 119.7(8)
C13 C14 H14 120.2
C9 C14 H14 120.2
C15 N3 C27 109.6(9)
C15 N3 C19 110.7(9)
C27 N3 C19 109.4(8)
C15 N3 C23A 107.8(7)
C27 N3 C23A 109.7(10)
C19 N3 C23A 109.6(8)
C15 N3 C23B 107.8(7)
C27 N3 C23B 109.7(10)
C19 N3 C23B 109.6(8)
C16 C15 N3 117.2(11)
C16 C15 H15A 108.0
N3 C15 H15A 108.0
C16 C15 H15B 108.0
N3 C15 H15B 108.0
H15A C15 H15B 107.2
C15 C16 C17 111.2(11)
C15 C16 H16A 109.4
C17 C16 H16A 109.4
C15 C16 H16B 109.4
C17 C16 H16B 109.4
H16A C16 H16B 108.0
C18 C17 C16 112.8(12)
C18 C17 H17A 109.0
C16 C17 H17A 109.0
C18 C17 H17B 109.0
C16 C17 H17B 109.0
H17A C17 H17B 107.8
C17 C18 H18A 109.5
C17 C18 H18B 109.5
H18A C18 H18B 109.5
C17 C18 H18C 109.5
H18A C18 H18C 109.5
H18B C18 H18C 109.5
C20 C19 N3 117.7(8)
C20 C19 H19A 107.9
N3 C19 H19A 107.9
C20 C19 H19B 107.9
N3 C19 H19B 107.9
H19A C19 H19B 107.2
C21 C20 C19 109.1(9)
C21 C20 H20A 109.9
C19 C20 H20A 109.9
C21 C20 H20B 109.9
C19 C20 H20B 109.9
H20A C20 H20B 108.3
C20 C21 C22 112.8(12)
C20 C21 H21A 109.0
C22 C21 H21A 109.0
C20 C21 H21B 109.0
C22 C21 H21B 109.0
H21A C21 H21B 107.8
C21 C22 H22A 109.5
C21 C22 H22B 109.5
H22A C22 H22B 109.5
C21 C22 H22C 109.5
H22A C22 H22C 109.5
H22B C22 H22C 109.5
C24A C23A N3 115.9(9)
C24A C23A H23A 108.3
N3 C23A H23A 108.3
C24A C23A H23B 108.3
N3 C23A H23B 108.3
H23A C23A H23B 107.4
C23A C24A C25A 105.8(15)
C23A C24A H24A 110.6
C25A C24A H24A 110.6
C23A C24A H24B 110.6
C25A C24A H24B 110.6
H24A C24A H24B 108.7
C24A C25A C26A 111(2)
C24A C25A H25A 109.5
C26A C25A H25A 109.5
C24A C25A H25B 109.5
C26A C25A H25B 109.5
H25A C25A H25B 108.1
C25A C26A H26A 109.5
C25A C26A H26B 109.5
H26A C26A H26B 109.5
C25A C26A H26C 109.5
H26A C26A H26C 109.5
H26B C26A H26C 109.5
C24B C23B N3 115.9(9)
C24B C23B H23C 108.3
N3 C23B H23C 108.3
C24B C23B H23D 108.3
N3 C23B H23D 108.3
H23C C23B H23D 107.4
C23B C24B C25B 115.6(14)
C23B C24B H24C 108.4
C25B C24B H24C 108.4
C23B C24B H24D 108.4
C25B C24B H24D 108.4
H24C C24B H24D 107.4
C24B C25B C26B 104.7(17)
C24B C25B H25C 110.8
C26B C25B H25C 110.8
C24B C25B H25D 110.8
C26B C25B H25D 110.8
H25C C25B H25D 108.9
C25B C26B H26D 109.5
C25B C26B H26E 109.5
H26D C26B H26E 109.5
C25B C26B H26F 109.5
H26D C26B H26F 109.5
H26E C26B H26F 109.5
N3 C27 C28 114.5(11)
N3 C27 H27A 108.6
C28 C27 H27A 108.6
N3 C27 H27B 108.6
C28 C27 H27B 108.6
H27A C27 H27B 107.6
C27 C28 C29 109.4(12)
C27 C28 H28A 109.8
C29 C28 H28A 109.8
C27 C28 H28B 109.8
C29 C28 H28B 109.8
H28A C28 H28B 108.3
C30 C29 C28 110.7(13)
C30 C29 H29A 109.5
C28 C29 H29A 109.5
C30 C29 H29B 109.5
C28 C29 H29B 109.5
H29A C29 H29B 108.1
C29 C30 H30A 109.5
C29 C30 H30B 109.5
H30A C30 H30B 109.5
C29 C30 H30C 109.5
H30A C30 H30C 109.5
H30B C30 H30C 109.5
C39B N4 C31B 101(3)
C39B N4 C35B 112.2(18)
C31B N4 C35B 102(3)
C31A N4 C39A 123(4)
C31A N4 C35A 116(3)
C39A N4 C35A 99.4(18)
C39B N4 C43B 122.2(15)
C31B N4 C43B 108(2)
C35B N4 C43B 109(2)
C31A N4 C43A 104(2)
C39A N4 C43A 102.9(17)
C35A N4 C43A 109.9(17)
N4 C31A C32A 111(2)
N4 C31A H31A 109.5
C32A C31A H31A 109.5
N4 C31A H31B 109.5
C32A C31A H31B 109.5
H31A C31A H31B 108.1
C33A C32A C31A 113(2)
C33A C32A H32A 109.0
C31A C32A H32A 109.0
C33A C32A H32B 109.0
C31A C32A H32B 109.0
H32A C32A H32B 107.8
C32A C33A C34A 116(3)
C32A C33A H33A 108.2
C34A C33A H33A 108.2
C32A C33A H33B 108.2
C34A C33A H33B 108.2
H33A C33A H33B 107.4
C33A C34A H34A 109.5
C33A C34A H34B 109.5
H34A C34A H34B 109.5
C33A C34A H34C 109.5
H34A C34A H34C 109.5
H34B C34A H34C 109.5
C36A C35A N4 107.1(19)
C36A C35A H35A 110.3
N4 C35A H35A 110.3
C36A C35A H35B 110.3
N4 C35A H35B 110.3
H35A C35A H35B 108.6
C35A C36A C37A 98(2)
C35A C36A H36A 112.1
C37A C36A H36A 112.1
C35A C36A H36B 112.1
C37A C36A H36B 112.1
H36A C36A H36B 109.8
C38A C37A C36A 111(2)
C38A C37A H37A 109.4
C36A C37A H37A 109.4
C38A C37A H37B 109.4
C36A C37A H37B 109.4
H37A C37A H37B 108.0
C37A C38A H38A 109.5
C37A C38A H38B 109.5
H38A C38A H38B 109.5
C37A C38A H38C 109.5
H38A C38A H38C 109.5
H38B C38A H38C 109.5
C40A C39A N4 117(2)
C40A C39A H39A 108.1
N4 C39A H39A 108.1
C40A C39A H39B 108.1
N4 C39A H39B 108.1
H39A C39A H39B 107.3
C39A C40A C41A 117(3)
C39A C40A H40A 108.0
C41A C40A H40A 108.0
C39A C40A H40B 108.0
C41A C40A H40B 108.0
H40A C40A H40B 107.2
C40A C41A C42A 109(3)
C40A C41A H41A 109.8
C42A C41A H41A 109.8
C40A C41A H41B 109.8
C42A C41A H41B 109.8
H41A C41A H41B 108.3
C41A C42A H42A 109.5
C41A C42A H42B 109.5
H42A C42A H42B 109.5
C41A C42A H42C 109.5
H42A C42A H42C 109.5
H42B C42A H42C 109.5
N4 C43A C44A 119.9(11)
N4 C43A H43A 107.4
C44A C43A H43A 107.4
N4 C43A H43B 107.4
C44A C43A H43B 107.4
H43A C43A H43B 106.9
C45A C44A C43A 109.4(16)
C45A C44A H44A 109.8
C43A C44A H44A 109.8
C45A C44A H44B 109.8
C43A C44A H44B 109.8
H44A C44A H44B 108.2
C44A C45A C46A 113.7(19)
C44A C45A H45A 108.8
C46A C45A H45A 108.8
C44A C45A H45B 108.8
C46A C45A H45B 108.8
H45A C45A H45B 107.7
C45A C46A H46A 109.5
C45A C46A H46B 109.5
H46A C46A H46B 109.5
C45A C46A H46C 109.5
H46A C46A H46C 109.5
H46B C46A H46C 109.5
N4 C31B C32B 124(3)
N4 C31B H31C 106.3
C32B C31B H31C 106.3
N4 C31B H31D 106.3
C32B C31B H31D 106.3
H31C C31B H31D 106.4
C31B C32B C33B 113(3)
C31B C32B H32C 109.1
C33B C32B H32C 109.1
C31B C32B H32D 109.1
C33B C32B H32D 109.1
H32C C32B H32D 107.8
C34B C33B C32B 112(3)
C34B C33B H33C 109.1
C32B C33B H33C 109.1
C34B C33B H33D 109.1
C32B C33B H33D 109.1
H33C C33B H33D 107.8
C33B C34B H34D 109.5
C33B C34B H34E 109.5
H34D C34B H34E 109.5
C33B C34B H34F 109.5
H34D C34B H34F 109.5
H34E C34B H34F 109.5
N4 C35B C36B 126.2(17)
N4 C35B H35C 105.8
C36B C35B H35C 105.8
N4 C35B H35D 105.8
C36B C35B H35D 105.8
H35C C35B H35D 106.2
C35B C36B C37B 116(2)
C35B C36B H36C 108.2
C37B C36B H36C 108.2
C35B C36B H36D 108.2
C37B C36B H36D 108.2
H36C C36B H36D 107.3
C38B C37B C36B 111(2)
C38B C37B H37C 109.5
C36B C37B H37C 109.5
C38B C37B H37D 109.5
C36B C37B H37D 109.5
H37C C37B H37D 108.1
C37B C38B H38D 109.5
C37B C38B H38E 109.5
H38D C38B H38E 109.5
C37B C38B H38F 109.5
H38D C38B H38F 109.5
H38E C38B H38F 109.5
N4 C39B C40B 117(3)
N4 C39B H39C 108.1
C40B C39B H39C 108.1
N4 C39B H39D 108.1
C40B C39B H39D 108.1
H39C C39B H39D 107.3
C41B C40B C39B 115(2)
C41B C40B H40C 108.6
C39B C40B H40C 108.6
C41B C40B H40D 108.6
C39B C40B H40D 108.6
H40C C40B H40D 107.6
C40B C41B C42B 116(3)
C40B C41B H41C 108.2
C42B C41B H41C 108.2
C40B C41B H41D 108.2
C42B C41B H41D 108.2
H41C C41B H41D 107.3
C44B C43B N4 106.3(14)
C44B C43B H43C 110.5
N4 C43B H43C 110.5
C44B C43B H43D 110.5
N4 C43B H43D 110.5
H43C C43B H43D 108.7
C41B C42B H42D 109.5
C41B C42B H42E 109.5
H42D C42B H42E 109.5
C41B C42B H42F 109.5
H42D C42B H42F 109.5
H42E C42B H42F 109.5
C45B C44B C43B 111(2)
C45B C44B H44C 109.5
C43B C44B H44C 109.5
C45B C44B H44D 109.5
C43B C44B H44D 109.5
H44C C44B H44D 108.1
C44B C45B C46B 103(3)
C44B C45B H45C 111.2
C46B C45B H45C 111.2
C44B C45B H45D 111.2
C46B C45B H45D 111.2
H45C C45B H45D 109.2
C45B C46B H46D 109.5
C45B C46B H46E 109.5
H46D C46B H46E 109.5
C45B C46B H46F 109.5
H46D C46B H46F 109.5
H46E C46B H46F 109.5
C47 N5 Mo12 175.3(7)
C58 N6 H06A 103(5)
C58 N6 H06B 105(5)
H06A N6 H06B 107(6)
N5 C47 C48 121.6(9)
N5 C47 C52 118.4(9)
C48 C47 C52 119.9(8)
C49 C48 C47 120.5(9)
C49 C48 H48 119.8
C47 C48 H48 119.8
C48 C49 C50 119.4(10)
C48 C49 H49 120.3
C50 C49 H49 120.3
C51 C50 C49 120.5(9)
C51 C50 C53 120.1(9)
C49 C50 C53 119.4(10)
C50 C51 C52 120.9(9)
C50 C51 H51 119.5
C52 C51 H51 119.5
C51 C52 C47 118.2(9)
C51 C52 H52 120.9
C47 C52 H52 120.9
C54 C53 C50 175.1(10)
C53 C54 C55 176.3(10)
C60 C55 C56 118.0(8)
C60 C55 C54 121.3(9)
C56 C55 C54 120.7(9)
C57 C56 C55 121.4(8)
C57 C56 H56 119.3
C55 C56 H56 119.3
C56 C57 C58 120.4(8)
C56 C57 H57 119.8
C58 C57 H57 119.8
N6 C58 C59 120.9(8)
N6 C58 C57 120.9(9)
C59 C58 C57 118.1(8)
C58 C59 C60 120.8(8)
C58 C59 H59 119.6
C60 C59 H59 119.6
C55 C60 C59 121.1(8)
C55 C60 H60 119.4
C59 C60 H60 119.4
C73B N7 C65 104.7(13)
C73A N7 C65 109.2(16)
C73B N7 C61 109.3(13)
C73A N7 C61 112.3(16)
C65 N7 C61 112.7(10)
C73B N7 C69 114.5(16)
C73A N7 C69 106.5(12)
C65 N7 C69 109.8(8)
C61 N7 C69 106.0(8)
N7 C61 C62 113.4(9)
N7 C61 H61A 108.9
C62 C61 H61A 108.9
N7 C61 H61B 108.9
C62 C61 H61B 108.9
H61A C61 H61B 107.7
C63 C62 C61 111.9(13)
C63 C62 H62A 109.2
C61 C62 H62A 109.2
C63 C62 H62B 109.2
C61 C62 H62B 109.2
H62A C62 H62B 107.9
C64 C63 C62 106.3(18)
C64 C63 H63A 110.5
C62 C63 H63A 110.5
C64 C63 H63B 110.5
C62 C63 H63B 110.5
H63A C63 H63B 108.7
C63 C64 H64A 109.5
C63 C64 H64B 109.5
H64A C64 H64B 109.5
C63 C64 H64C 109.5
H64A C64 H64C 109.5
H64B C64 H64C 109.5
N7 C65 C66 115.9(8)
N7 C65 H65A 108.3
C66 C65 H65A 108.3
N7 C65 H65B 108.3
C66 C65 H65B 108.3
H65A C65 H65B 107.4
C67 C66 C65 108.5(10)
C67 C66 H66A 110.0
C65 C66 H66A 110.0
C67 C66 H66B 110.0
C65 C66 H66B 110.0
H66A C66 H66B 108.4
C68 C67 C66 113.9(13)
C68 C67 H67A 108.8
C66 C67 H67A 108.8
C68 C67 H67B 108.8
C66 C67 H67B 108.8
H67A C67 H67B 107.7
C67 C68 H68A 109.5
C67 C68 H68B 109.5
H68A C68 H68B 109.5
C67 C68 H68C 109.5
H68A C68 H68C 109.5
H68B C68 H68C 109.5
N7 C69 C70 115.0(9)
N7 C69 H69A 108.5
C70 C69 H69A 108.5
N7 C69 H69B 108.5
C70 C69 H69B 108.5
H69A C69 H69B 107.5
C71 C70 C69 108.7(10)
C71 C70 H70A 110.0
C69 C70 H70A 110.0
C71 C70 H70B 110.0
C69 C70 H70B 110.0
H70A C70 H70B 108.3
C72 C71 C70 112.5(12)
C72 C71 H71A 109.1
C70 C71 H71A 109.1
C72 C71 H71B 109.1
C70 C71 H71B 109.1
H71A C71 H71B 107.8
C71 C72 H72A 109.5
C71 C72 H72B 109.5
H72A C72 H72B 109.5
C71 C72 H72C 109.5
H72A C72 H72C 109.5
H72B C72 H72C 109.5
N7 C73A C74A 123(2)
N7 C73A H73A 106.6
C74A C73A H73A 106.6
N7 C73A H73B 106.6
C74A C73A H73B 106.6
H73A C73A H73B 106.6
C75A C74A C73A 113(3)
C75A C74A H74A 109.0
C73A C74A H74A 109.0
C75A C74A H74B 109.0
C73A C74A H74B 109.0
H74A C74A H74B 107.8
C76A C75A C74A 114(3)
C76A C75A H75A 108.8
C74A C75A H75A 108.8
C76A C75A H75B 108.8
C74A C75A H75B 108.8
H75A C75A H75B 107.7
C75A C76A H76A 109.5
C75A C76A H76B 109.5
H76A C76A H76B 109.5
C75A C76A H76C 109.5
H76A C76A H76C 109.5
H76B C76A H76C 109.5
N7 C73B C74B 113.6(15)
N7 C73B H73C 108.9
C74B C73B H73C 108.9
N7 C73B H73D 108.9
C74B C73B H73D 108.9
H73C C73B H73D 107.7
C75B C74B C73B 115(2)
C75B C74B H74C 108.6
C73B C74B H74C 108.6
C75B C74B H74D 108.6
C73B C74B H74D 108.6
H74C C74B H74D 107.6
C76B C75B C74B 120(3)
C76B C75B H75C 107.4
C74B C75B H75C 107.4
C76B C75B H75D 107.4
C74B C75B H75D 107.4
H75C C75B H75D 107.0
C75B C76B H76D 109.5
C75B C76B H76E 109.5
H76D C76B H76E 109.5
C75B C76B H76F 109.5
H76D C76B H76F 109.5
H76E C76B H76F 109.5
C81 N8 C89B 109.4(12)
C81 N8 C89A 109.4(12)
C81 N8 C77B 103.1(13)
C89B N8 C77B 99.7(14)
C81 N8 C77A 115.4(11)
C89A N8 C77A 114.8(12)
C81 N8 C85A 107.0(9)
C89A N8 C85A 109.9(11)
C77A N8 C85A 99.5(12)
C81 N8 C85B 107.0(9)
C89B N8 C85B 109.9(11)
C77B N8 C85B 126.7(14)
C78A C77A N8 106.6(16)
C78A C77A H77A 110.4
N8 C77A H77A 110.4
C78A C77A H77B 110.4
N8 C77A H77B 110.4
H77A C77A H77B 108.6
C77A C78A C79A 109.3(18)
C77A C78A H78A 109.8
C79A C78A H78A 109.8
C77A C78A H78B 109.8
C79A C78A H78B 109.8
H78A C78A H78B 108.3
C80A C79A C78A 111.3(19)
C80A C79A H79A 109.4
C78A C79A H79A 109.4
C80A C79A H79B 109.4
C78A C79A H79B 109.4
H79A C79A H79B 108.0
C79A C80A H80A 109.5
C79A C80A H80B 109.5
H80A C80A H80B 109.5
C79A C80A H80C 109.5
H80A C80A H80C 109.5
H80B C80A H80C 109.5
C78B C77B N8 129(2)
C78B C77B H77C 105.1
N8 C77B H77C 105.1
C78B C77B H77D 105.1
N8 C77B H77D 105.1
H77C C77B H77D 105.9
C77B C78B C79B 112(3)
C77B C78B H78C 109.3
C79B C78B H78C 109.3
C77B C78B H78D 109.3
C79B C78B H78D 109.3
H78C C78B H78D 107.9
C80B C79B C78B 110(3)
C80B C79B H79C 109.6
C78B C79B H79C 109.6
C80B C79B H79D 109.6
C78B C79B H79D 109.6
H79C C79B H79D 108.1
C79B C80B H80D 109.5
C79B C80B H80E 109.5
H80D C80B H80E 109.5
C79B C80B H80F 109.5
H80D C80B H80F 109.5
H80E C80B H80F 109.5
N8 C81 C82 116.3(9)
N8 C81 H81A 108.2
C82 C81 H81A 108.2
N8 C81 H81B 108.2
C82 C81 H81B 108.2
H81A C81 H81B 107.4
C83 C82 C81 110.9(10)
C83 C82 H82A 109.5
C81 C82 H82A 109.5
C83 C82 H82B 109.5
C81 C82 H82B 109.5
H82A C82 H82B 108.0
C84 C83 C82 112.6(10)
C84 C83 H83A 109.1
C82 C83 H83A 109.1
C84 C83 H83B 109.1
C82 C83 H83B 109.1
H83A C83 H83B 107.8
C83 C84 H84A 109.5
C83 C84 H84B 109.5
H84A C84 H84B 109.5
C83 C84 H84C 109.5
H84A C84 H84C 109.5
H84B C84 H84C 109.5
C86A C85A N8 130.4(13)
C86A C85A H85A 104.7
N8 C85A H85A 104.7
C86A C85A H85B 104.7
N8 C85A H85B 104.7
H85A C85A H85B 105.7
C85A C86A C87A 119.3(16)
C85A C86A H86A 107.5
C87A C86A H86A 107.5
C85A C86A H86B 107.5
C87A C86A H86B 107.5
H86A C86A H86B 107.0
C88A C87A C86A 117(3)
C88A C87A H87A 107.9
C86A C87A H87A 107.9
C88A C87A H87B 107.9
C86A C87A H87B 107.9
H87A C87A H87B 107.2
C87A C88A H88A 109.5
C87A C88A H88B 109.5
H88A C88A H88B 109.5
C87A C88A H88C 109.5
H88A C88A H88C 109.5
H88B C88A H88C 109.5
C90A C89A N8 122.5(13)
C90A C89A H89A 106.7
N8 C89A H89A 106.7
C90A C89A H89B 106.7
N8 C89A H89B 106.7
H89A C89A H89B 106.6
C89A C90A C91A 114.4(17)
C89A C90A H90A 108.7
C91A C90A H90A 108.7
C89A C90A H90B 108.7
C91A C90A H90B 108.7
H90A C90A H90B 107.6
C90A C91A C92A 109(2)
C90A C91A H91A 109.9
C92A C91A H91A 109.9
C90A C91A H91B 109.9
C92A C91A H91B 109.9
H91A C91A H91B 108.3
C91A C92A H92A 109.5
C91A C92A H92B 109.5
H92A C92A H92B 109.5
C91A C92A H92C 109.5
H92A C92A H92C 109.5
H92B C92A H92C 109.5
C86B C85B N8 130.4(13)
C86B C85B H85C 104.7
N8 C85B H85C 104.7
C86B C85B H85D 104.7
N8 C85B H85D 104.7
H85C C85B H85D 105.7
C85B C86B C87B 119.3(16)
C85B C86B H86C 107.5
C87B C86B H86C 107.5
C85B C86B H86D 107.5
C87B C86B H86D 107.5
H86C C86B H86D 107.0
C86B C87B C88B 121(3)
C86B C87B H87C 107.2
C88B C87B H87C 107.2
C86B C87B H87D 107.2
C88B C87B H87D 107.2
H87C C87B H87D 106.8
C87B C88B H88D 109.5
C87B C88B H88E 109.5
H88D C88B H88E 109.5
C87B C88B H88F 109.5
H88D C88B H88F 109.5
H88E C88B H88F 109.5
C90B C89B N8 122.5(13)
C90B C89B H89C 106.7
N8 C89B H89C 106.7
C90B C89B H89D 106.7
N8 C89B H89D 106.7
H89C C89B H89D 106.6
C89B C90B C91B 101.6(16)
C89B C90B H90C 111.4
C91B C90B H90C 111.4
C89B C90B H90D 111.4
C91B C90B H90D 111.4
H90C C90B H90D 109.3
C92B C91B C90B 97(2)
C92B C91B H91C 112.3
C90B C91B H91C 112.3
C92B C91B H91D 112.3
C90B C91B H91D 112.3
H91C C91B H91D 109.9
C91B C92B H92D 109.5
C91B C92B H92E 109.5
H92D C92B H92E 109.5
C91B C92B H92F 109.5
H92D C92B H92F 109.5
H92E C92B H92F 109.5

loop_
_geom_bond_atom_site_label_1
_geom_bond_atom_site_label_2
_geom_bond_distance
Mo1 O1 1.701(8)
Mo1 O3 1.867(6)
Mo1 O2 1.905(8)
Mo1 O4 1.921(8)
Mo1 O5 1.976(8)
Mo1 O6 2.353(5)
Mo2 O7 1.682(7)
Mo2 O12 1.846(8)
Mo2 O5 1.864(7)
Mo2 O16 1.940(6)
Mo2 O13 2.028(8)
Mo2 O6 2.334(5)
Mo3 O10 1.700(8)
Mo3 O13 1.846(8)
Mo3 O4 1.892(8)
Mo3 O15 1.938(7)
Mo3 O11 2.025(7)
Mo3 O6 2.339(5)
Mo4 O9 1.691(7)
Mo4 O11 1.861(7)
Mo4 O18 1.869(6)
Mo4 O3 1.975(6)
Mo4 O14 2.025(7)
Mo4 O6 2.339(5)
Mo5 O8 1.680(7)
Mo5 O14 1.853(7)
Mo5 O17 1.890(6)
Mo5 O2 1.949(7)
Mo5 O12 2.023(7)
Mo5 O6 2.339(5)
Mo6 N1 1.738(7)
Mo6 O16 1.910(6)
Mo6 O15 1.912(6)
Mo6 O17 1.980(6)
Mo6 O18 1.987(6)
Mo6 O6 2.196(5)
Mo7 O20 1.682(6)
Mo7 O25 1.878(7)
Mo7 O21 1.889(7)
Mo7 O22 1.922(7)
Mo7 O26 1.985(6)
Mo7 O27 2.358(5)
Mo8 O30 1.685(7)
Mo8 O28 1.839(7)
Mo8 O36 1.857(7)
Mo8 O25 1.988(7)
Mo8 O24 2.000(7)
Mo8 O27 2.328(5)
Mo9 O23 1.690(7)
Mo9 O24 1.859(7)
Mo9 O35 1.884(6)
Mo9 O21 1.968(6)
Mo9 O32 2.026(7)
Mo9 O27 2.322(5)
Mo10 O19 1.673(7)
Mo10 O29 1.833(7)
Mo10 O22 1.901(7)
Mo10 O33 1.931(7)
Mo10 O28 2.035(7)
Mo10 O27 2.352(5)
Mo11 O31 1.693(6)
Mo11 O32 1.853(7)
Mo11 O26 1.881(6)
Mo11 O34 1.946(6)
Mo11 O29 2.042(6)
Mo11 O27 2.341(5)
Mo12 N5 1.742(8)
Mo12 O33 1.895(6)
Mo12 O34 1.904(6)
Mo12 O35 1.996(6)
Mo12 O36 2.003(7)
Mo12 O27 2.208(5)
N1 C1 1.386(10)
N2 C12 1.386(11)
N2 H02A 0.75(5)
N2 H02B 0.91(3)
C1 C2 1.370(13)
C1 C6 1.390(13)
C2 C3 1.392(13)
C2 H2 0.9500
C3 C4 1.371(14)
C3 H3 0.9500
C4 C5 1.395(14)
C4 C7 1.443(12)
C5 C6 1.404(13)
C5 H5 0.9500
C6 H6 0.9500
C7 C8 1.193(13)
C8 C9 1.441(12)
C9 C10 1.378(13)
C9 C14 1.413(13)
C10 C11 1.396(12)
C10 H10 0.9500
C11 C12 1.394(12)
C11 H11 0.9500
C12 C13 1.378(13)
C13 C14 1.384(12)
C13 H13 0.9500
C14 H14 0.9500
N3 C15 1.513(12)
N3 C27 1.511(15)
N3 C19 1.545(15)
N3 C23A 1.547(14)
N3 C23B 1.547(14)
C15 C16 1.489(16)
C15 H15A 0.9900
C15 H15B 0.9900
C16 C17 1.536(15)
C16 H16A 0.9900
C16 H16B 0.9900
C17 C18 1.517(11)
C17 H17A 0.9900
C17 H17B 0.9900
C18 H18A 0.9800
C18 H18B 0.9800
C18 H18C 0.9800
C19 C20 1.530(16)
C19 H19A 0.9900
C19 H19B 0.9900
C20 C21 1.517(17)
C20 H20A 0.9900
C20 H20B 0.9900
C21 C22 1.520(12)
C21 H21A 0.9900
C21 H21B 0.9900
C22 H22A 0.9800
C22 H22B 0.9800
C22 H22C 0.9800
C23A C24A 1.465(14)
C23A H23A 0.9900
C23A H23B 0.9900
C24A C25A 1.522(13)
C24A H24A 0.9900
C24A H24B 0.9900
C25A C26A 1.61(4)
C25A H25A 0.9900
C25A H25B 0.9900
C26A H26A 0.9800
C26A H26B 0.9800
C26A H26C 0.9800
C23B C24B 1.465(14)
C23B H23C 0.9900
C23B H23D 0.9900
C24B C25B 1.485(13)
C24B H24C 0.9900
C24B H24D 0.9900
C25B C26B 1.53(4)
C25B H25C 0.9900
C25B H25D 0.9900
C26B H26D 0.9800
C26B H26E 0.9800
C26B H26F 0.9800
C27 C28 1.540(17)
C27 H27A 0.9900
C27 H27B 0.9900
C28 C29 1.550(16)
C28 H28A 0.9900
C28 H28B 0.9900
C29 C30 1.48(2)
C29 H29A 0.9900
C29 H29B 0.9900
C30 H30A 0.9800
C30 H30B 0.9800
C30 H30C 0.9800
N4 C39B 1.48(4)
N4 C31A 1.497(13)
N4 C31B 1.495(13)
N4 C35B 1.511(13)
N4 C39A 1.51(4)
N4 C35A 1.53(3)
N4 C43B 1.542(14)
N4 C43A 1.542(14)
C31A C32A 1.505(14)
C31A H31A 0.9900
C31A H31B 0.9900
C32A C33A 1.506(14)
C32A H32A 0.9900
C32A H32B 0.9900
C33A C34A 1.512(13)
C33A H33A 0.9900
C33A H33B 0.9900
C34A H34A 0.9800
C34A H34B 0.9800
C34A H34C 0.9800
C35A C36A 1.502(14)
C35A H35A 0.9900
C35A H35B 0.9900
C36A C37A 1.517(14)
C36A H36A 0.9900
C36A H36B 0.9900
C37A C38A 1.491(14)
C37A H37A 0.9900
C37A H37B 0.9900
C38A H38A 0.9800
C38A H38B 0.9800
C38A H38C 0.9800
C39A C40A 1.42(5)
C39A H39A 0.9900
C39A H39B 0.9900
C40A C41A 1.47(4)
C40A H40A 0.9900
C40A H40B 0.9900
C41A C42A 1.499(14)
C41A H41A 0.9900
C41A H41B 0.9900
C42A H42A 0.9800
C42A H42B 0.9800
C42A H42C 0.9800
C43A C44A 1.58(3)
C43A H43A 0.9900
C43A H43B 0.9900
C44A C45A 1.49(3)
C44A H44A 0.9900
C44A H44B 0.9900
C45A C46A 1.59(3)
C45A H45A 0.9900
C45A H45B 0.9900
C46A H46A 0.9800
C46A H46B 0.9800
C46A H46C 0.9800
C31B C32B 1.505(14)
C31B H31C 0.9900
C31B H31D 0.9900
C32B C33B 1.499(14)
C32B H32C 0.9900
C32B H32D 0.9900
C33B C34B 1.501(14)
C33B H33C 0.9900
C33B H33D 0.9900
C34B H34D 0.9800
C34B H34E 0.9800
C34B H34F 0.9800
C35B C36B 1.511(14)
C35B H35C 0.9900
C35B H35D 0.9900
C36B C37B 1.510(13)
C36B H36C 0.9900
C36B H36D 0.9900
C37B C38B 1.50(3)
C37B H37C 0.9900
C37B H37D 0.9900
C38B H38D 0.9800
C38B H38E 0.9800
C38B H38F 0.9800
C39B C40B 1.59(4)
C39B H39C 0.9900
C39B H39D 0.9900
C40B C41B 1.493(14)
C40B H40C 0.9900
C40B H40D 0.9900
C41B C42B 1.499(14)
C41B H41C 0.9900
C41B H41D 0.9900
C43B C44B 1.517(13)
C43B H43C 0.9900
C43B H43D 0.9900
C42B H42D 0.9800
C42B H42E 0.9800
C42B H42F 0.9800
C44B C45B 1.49(4)
C44B H44C 0.9900
C44B H44D 0.9900
C45B C46B 1.50(4)
C45B H45C 0.9900
C45B H45D 0.9900
C46B H46D 0.9800
C46B H46E 0.9800
C46B H46F 0.9800
N5 C47 1.385(12)
N6 C58 1.372(11)
N6 H06A 0.92(3)
N6 H06B 0.90(3)
C47 C48 1.390(14)
C47 C52 1.417(14)
C48 C49 1.377(13)
C48 H48 0.9500
C49 C50 1.403(13)
C49 H49 0.9500
C50 C51 1.366(14)
C50 C53 1.452(12)
C51 C52 1.396(12)
C51 H51 0.9500
C52 H52 0.9500
C53 C54 1.201(12)
C54 C55 1.436(12)
C55 C60 1.379(13)
C55 C56 1.389(12)
C56 C57 1.388(13)
C56 H56 0.9500
C57 C58 1.397(12)
C57 H57 0.9500
C58 C59 1.384(12)
C59 C60 1.397(12)
C59 H59 0.9500
C60 H60 0.9500
N7 C73B 1.492(13)
N7 C73A 1.502(13)
N7 C65 1.505(14)
N7 C61 1.508(14)
N7 C69 1.539(11)
C61 C62 1.526(17)
C61 H61A 0.9900
C61 H61B 0.9900
C62 C63 1.51(2)
C62 H62A 0.9900
C62 H62B 0.9900
C63 C64 1.481(13)
C63 H63A 0.9900
C63 H63B 0.9900
C64 H64A 0.9800
C64 H64B 0.9800
C64 H64C 0.9800
C65 C66 1.542(15)
C65 H65A 0.9900
C65 H65B 0.9900
C66 C67 1.52(2)
C66 H66A 0.9900
C66 H66B 0.9900
C67 C68 1.50(2)
C67 H67A 0.9900
C67 H67B 0.9900
C68 H68A 0.9800
C68 H68B 0.9800
C68 H68C 0.9800
C69 C70 1.543(16)
C69 H69A 0.9900
C69 H69B 0.9900
C70 C71 1.550(15)
C70 H70A 0.9900
C70 H70B 0.9900
C71 C72 1.504(17)
C71 H71A 0.9900
C71 H71B 0.9900
C72 H72A 0.9800
C72 H72B 0.9800
C72 H72C 0.9800
C73A C74A 1.60(3)
C73A H73A 0.9900
C73A H73B 0.9900
C74A C75A 1.49(4)
C74A H74A 0.9900
C74A H74B 0.9900
C75A C76A 1.42(4)
C75A H75A 0.9900
C75A H75B 0.9900
C76A H76A 0.9800
C76A H76B 0.9800
C76A H76C 0.9800
C73B C74B 1.505(14)
C73B H73C 0.9900
C73B H73D 0.9900
C74B C75B 1.496(14)
C74B H74C 0.9900
C74B H74D 0.9900
C75B C76B 1.498(14)
C75B H75C 0.9900
C75B H75D 0.9900
C76B H76D 0.9800
C76B H76E 0.9800
C76B H76F 0.9800
N8 C81 1.501(14)
N8 C89B 1.500(11)
N8 C89A 1.500(11)
N8 C77B 1.54(3)
N8 C77A 1.54(2)
N8 C85A 1.541(11)
N8 C85B 1.541(11)
C77A C78A 1.53(3)
C77A H77A 0.9900
C77A H77B 0.9900
C78A C79A 1.52(3)
C78A H78A 0.9900
C78A H78B 0.9900
C79A C80A 1.54(3)
C79A H79A 0.9900
C79A H79B 0.9900
C80A H80A 0.9800
C80A H80B 0.9800
C80A H80C 0.9800
C77B C78B 1.486(14)
C77B H77C 0.9900
C77B H77D 0.9900
C78B C79B 1.503(14)
C78B H78C 0.9900
C78B H78D 0.9900
C79B C80B 1.496(14)
C79B H79C 0.9900
C79B H79D 0.9900
C80B H80D 0.9800
C80B H80E 0.9800
C80B H80F 0.9800
C81 C82 1.526(15)
C81 H81A 0.9900
C81 H81B 0.9900
C82 C83 1.524(13)
C82 H82A 0.9900
C82 H82B 0.9900
C83 C84 1.500(17)
C83 H83A 0.9900
C83 H83B 0.9900
C84 H84A 0.9800
C84 H84B 0.9800
C84 H84C 0.9800
C85A C86A 1.485(12)
C85A H85A 0.9900
C85A H85B 0.9900
C86A C87A 1.503(13)
C86A H86A 0.9900
C86A H86B 0.9900
C87A C88A 1.482(14)
C87A H87A 0.9900
C87A H87B 0.9900
C88A H88A 0.9800
C88A H88B 0.9800
C88A H88C 0.9800
C89A C90A 1.454(12)
C89A H89A 0.9900
C89A H89B 0.9900
C90A C91A 1.498(13)
C90A H90A 0.9900
C90A H90B 0.9900
C91A C92A 1.491(14)
C91A H91A 0.9900
C91A H91B 0.9900
C92A H92A 0.9800
C92A H92B 0.9800
C92A H92C 0.9800
C85B C86B 1.485(12)
C85B H85C 0.9900
C85B H85D 0.9900
C86B C87B 1.503(13)
C86B H86C 0.9900
C86B H86D 0.9900
C87B C88B 1.515(14)
C87B H87C 0.9900
C87B H87D 0.9900
C88B H88D 0.9800
C88B H88E 0.9800
C88B H88F 0.9800
C89B C90B 1.454(12)
C89B H89C 0.9900
C89B H89D 0.9900
C90B C91B 1.530(14)
C90B H90C 0.9900
C90B H90D 0.9900
C91B C92B 1.486(14)
C91B H91C 0.9900
C91B H91D 0.9900
C92B H92D 0.9800
C92B H92E 0.9800
C92B H92F 0.9800

loop_
_geom_torsion_atom_site_label_1
_geom_torsion_atom_site_label_2
_geom_torsion_atom_site_label_3
_geom_torsion_atom_site_label_4
_geom_torsion
O1 Mo1 O3 Mo4 175.3(5)
O2 Mo1 O3 Mo4 -79.9(4)
O4 Mo1 O3 Mo4 72.7(4)
O5 Mo1 O3 Mo4 -1.6(9)
O6 Mo1 O3 Mo4 -3.5(3)
O10 Mo3 O4 Mo1 177.2(5)
O13 Mo3 O4 Mo1 -76.1(4)
O15 Mo3 O4 Mo1 17.4(9)
O11 Mo3 O4 Mo1 77.0(4)
O6 Mo3 O4 Mo1 1.6(4)
O7 Mo2 O5 Mo1 -177.8(5)
O12 Mo2 O5 Mo1 -71.8(5)
O16 Mo2 O5 Mo1 19.9(10)
O13 Mo2 O5 Mo1 81.5(5)
O6 Mo2 O5 Mo1 5.6(4)
O9 Mo4 O11 Mo3 179.6(4)
O18 Mo4 O11 Mo3 -75.0(4)
O3 Mo4 O11 Mo3 77.1(4)
O14 Mo4 O11 Mo3 10.7(8)
O6 Mo4 O11 Mo3 0.8(3)
O7 Mo2 O12 Mo5 178.9(4)
O5 Mo2 O12 Mo5 74.8(4)
O16 Mo2 O12 Mo5 -76.8(4)
O13 Mo2 O12 Mo5 -6.0(9)
O6 Mo2 O12 Mo5 -1.7(3)
O10 Mo3 O13 Mo2 177.3(5)
O4 Mo3 O13 Mo2 72.2(4)
O15 Mo3 O13 Mo2 -79.1(4)
O11 Mo3 O13 Mo2 -6.7(9)
O6 Mo3 O13 Mo2 -4.4(3)
O8 Mo5 O14 Mo4 -179.2(4)
O17 Mo5 O14 Mo4 -73.3(4)
O2 Mo5 O14 Mo4 78.1(4)
O12 Mo5 O14 Mo4 6.8(9)
O6 Mo5 O14 Mo4 2.1(3)
O8 Mo5 O17 Mo6 -177.7(5)
O14 Mo5 O17 Mo6 76.1(3)
O2 Mo5 O17 Mo6 -15.4(8)
O12 Mo5 O17 Mo6 -77.4(3)
O6 Mo5 O17 Mo6 -1.8(3)
O9 Mo4 O18 Mo6 176.9(4)
O11 Mo4 O18 Mo6 70.5(4)
O3 Mo4 O18 Mo6 -19.4(8)
O14 Mo4 O18 Mo6 -81.9(3)
O6 Mo4 O18 Mo6 -5.8(3)
O20 Mo7 O21 Mo9 -174.9(4)
O25 Mo7 O21 Mo9 -69.1(4)
O22 Mo7 O21 Mo9 17.6(8)
O26 Mo7 O21 Mo9 84.0(4)
O27 Mo7 O21 Mo9 7.6(3)
O23 Mo9 O24 Mo8 178.0(4)
O35 Mo9 O24 Mo8 71.4(4)
O21 Mo9 O24 Mo8 -80.4(4)
O32 Mo9 O24 Mo8 -11.5(8)
O27 Mo9 O24 Mo8 -4.5(3)
O20 Mo7 O25 Mo8 -175.7(4)
O21 Mo7 O25 Mo8 79.1(4)
O22 Mo7 O25 Mo8 -73.3(4)
O26 Mo7 O25 Mo8 -2.0(9)
O27 Mo7 O25 Mo8 3.1(3)
O31 Mo11 O26 Mo7 177.5(4)
O32 Mo11 O26 Mo7 70.7(4)
O34 Mo11 O26 Mo7 -22.5(8)
O29 Mo11 O26 Mo7 -82.3(4)
O27 Mo11 O26 Mo7 -6.2(3)
O30 Mo8 O28 Mo10 -178.5(4)
O36 Mo8 O28 Mo10 76.3(4)
O25 Mo8 O28 Mo10 -76.4(4)
O24 Mo8 O28 Mo10 -11.7(8)
O27 Mo8 O28 Mo10 -0.2(3)
O19 Mo10 O29 Mo11 -177.1(4)
O22 Mo10 O29 Mo11 -72.3(3)
O33 Mo10 O29 Mo11 78.7(4)
O28 Mo10 O29 Mo11 7.4(8)
O27 Mo10 O29 Mo11 4.1(3)
O31 Mo11 O32 Mo9 -179.5(3)
O26 Mo11 O32 Mo9 -74.9(3)
O34 Mo11 O32 Mo9 77.5(3)
O29 Mo11 O32 Mo9 7.6(7)
O27 Mo11 O32 Mo9 2.2(3)
N5 Mo12 O33 Mo10 173.2(4)
O34 Mo12 O33 Mo10 71.8(4)
O35 Mo12 O33 Mo10 -17.3(9)
O36 Mo12 O33 Mo10 -85.1(4)
O27 Mo12 O33 Mo10 -7.2(3)
O23 Mo9 O35 Mo12 177.8(4)
O24 Mo9 O35 Mo12 -75.8(3)
O21 Mo9 O35 Mo12 14.7(8)
O32 Mo9 O35 Mo12 77.0(3)
O27 Mo9 O35 Mo12 1.0(3)
O30 Mo8 O36 Mo12 -176.6(4)
O28 Mo8 O36 Mo12 -70.6(4)
O25 Mo8 O36 Mo12 19.5(9)
O24 Mo8 O36 Mo12 81.8(4)
O27 Mo8 O36 Mo12 6.5(3)
N1 C1 C2 C3 171.1(9)
C6 C1 C2 C3 -10.2(15)
C1 C2 C3 C4 3.4(16)
C2 C3 C4 C5 5.2(16)
C2 C3 C4 C7 -173.2(10)
C3 C4 C5 C6 -6.8(17)
C7 C4 C5 C6 171.6(11)
C2 C1 C6 C5 8.5(17)
N1 C1 C6 C5 -172.8(10)
C4 C5 C6 C1 0.1(18)
C14 C9 C10 C11 -3.6(15)
C8 C9 C10 C11 174.2(9)
C9 C10 C11 C12 0.4(15)
C10 C11 C12 C13 3.5(15)
C10 C11 C12 N2 -172.8(10)
N2 C12 C13 C14 172.1(9)
C11 C12 C13 C14 -4.2(15)
C12 C13 C14 C9 1.0(14)
C10 C9 C14 C13 2.9(14)
C8 C9 C14 C13 -174.9(9)
C27 N3 C15 C16 52.0(13)
C19 N3 C15 C16 172.8(9)
C23A N3 C15 C16 -67.3(12)
C23B N3 C15 C16 -67.3(12)
N3 C15 C16 C17 176.4(8)
C15 C16 C17 C18 177.7(10)
C15 N3 C19 C20 60.3(12)
C27 N3 C19 C20 -178.8(10)
C23A N3 C19 C20 -58.5(12)
C23B N3 C19 C20 -58.5(12)
N3 C19 C20 C21 179.9(10)
C19 C20 C21 C22 177.5(12)
C15 N3 C23A C24A -171.8(11)
C27 N3 C23A C24A 68.9(13)
C19 N3 C23A C24A -51.2(13)
N3 C23A C24A C25A 174.5(16)
C23A C24A C25A C26A -164.7(19)
C15 N3 C23B C24B -171.8(11)
C27 N3 C23B C24B 68.9(13)
C19 N3 C23B C24B -51.2(13)
N3 C23B C24B C25B -151.6(16)
C23B C24B C25B C26B -66(2)
C15 N3 C27 C28 57.0(13)
C19 N3 C27 C28 -64.5(12)
C23A N3 C27 C28 175.2(9)
C23B N3 C27 C28 175.2(9)
N3 C27 C28 C29 176.6(10)
C27 C28 C29 C30 178.9(11)
C39A N4 C31A C32A -58(7)
C35A N4 C31A C32A 64(6)
C43A N4 C31A C32A -175(5)
N4 C31A C32A C33A 176(4)
C31A C32A C33A C34A 172(5)
C31A N4 C35A C36A 56(4)
C39A N4 C35A C36A -170(3)
C43A N4 C35A C36A -62(3)
N4 C35A C36A C37A 176(3)
C35A C36A C37A C38A 166(3)
C31A N4 C39A C40A -68(5)
C35A N4 C39A C40A 162(3)
C43A N4 C39A C40A 49(3)
N4 C39A C40A C41A 170(3)
C39A C40A C41A C42A -66(5)
C31A N4 C43A C44A -166(4)
C39A N4 C43A C44A 65(2)
C35A N4 C43A C44A -40(2)
N4 C43A C44A C45A 171.1(18)
C43A C44A C45A C46A 176(2)
C39B N4 C31B C32B -63(7)
C35B N4 C31B C32B 53(7)
C43B N4 C31B C32B 168(5)
N4 C31B C32B C33B -163(5)
C31B C32B C33B C34B 180(5)
C39B N4 C35B C36B 154(4)
C31B N4 C35B C36B 47(5)
C43B N4 C35B C36B -68(4)
N4 C35B C36B C37B 172(3)
C35B C36B C37B C38B -66(4)
C31B N4 C39B C40B -60(4)
C35B N4 C39B C40B -168(3)
C43B N4 C39B C40B 60(4)
N4 C39B C40B C41B 174(3)
C39B C40B C41B C42B -79(4)
C39B N4 C43B C44B 37(3)
C31B N4 C43B C44B 153(3)
C35B N4 C43B C44B -96(2)
N4 C43B C44B C45B 173(2)
C43B C44B C45B C46B -69(3)
N5 C47 C48 C49 -170.2(9)
C52 C47 C48 C49 6.5(14)
C47 C48 C49 C50 -0.3(15)
C48 C49 C50 C51 -6.1(15)
C48 C49 C50 C53 172.9(9)
C49 C50 C51 C52 6.2(16)
C53 C50 C51 C52 -172.8(10)
C50 C51 C52 C47 0.0(16)
N5 C47 C52 C51 170.5(9)
C48 C47 C52 C51 -6.3(15)
C60 C55 C56 C57 3.0(14)
C54 C55 C56 C57 -175.2(9)
C55 C56 C57 C58 -0.5(14)
C56 C57 C58 N6 173.1(9)
C56 C57 C58 C59 -3.7(14)
N6 C58 C59 C60 -171.5(9)
C57 C58 C59 C60 5.3(14)
C56 C55 C60 C59 -1.4(14)
C54 C55 C60 C59 176.8(9)
C58 C59 C60 C55 -2.8(14)
C73B N7 C61 C62 -48(2)
C73A N7 C61 C62 -56(2)
C65 N7 C61 C62 67.5(16)
C69 N7 C61 C62 -172.3(13)
N7 C61 C62 C63 -176.4(15)
C61 C62 C63 C64 77(2)
C73B N7 C65 C66 177.7(16)
C73A N7 C65 C66 -175.5(14)
C61 N7 C65 C66 59.0(13)
C69 N7 C65 C66 -59.0(13)
N7 C65 C66 C67 176.3(12)
C65 C66 C67 C68 -171.6(14)
C73B N7 C69 C70 67.1(15)
C73A N7 C69 C70 68.0(18)
C65 N7 C69 C70 -50.2(11)
C61 N7 C69 C70 -172.2(11)
N7 C69 C70 C71 -168.8(9)
C69 C70 C71 C72 77.8(14)
C65 N7 C73A C74A 177(2)
C61 N7 C73A C74A -57(3)
C69 N7 C73A C74A 59(3)
N7 C73A C74A C75A -162(2)
C73A C74A C75A C76A -175(3)
C65 N7 C73B C74B -177(2)
C61 N7 C73B C74B -56(3)
C69 N7 C73B C74B 63(2)
N7 C73B C74B C75B -172(2)
C73B C74B C75B C76B 179(3)
C81 N8 C77A C78A -61.4(19)
C89A N8 C77A C78A 67.3(19)
C85A N8 C77A C78A -175.5(14)
N8 C77A C78A C79A -177.2(15)
C77A C78A C79A C80A -175.7(18)
C81 N8 C77B C78B -50(3)
C89B N8 C77B C78B 63(3)
C85B N8 C77B C78B -173(2)
N8 C77B C78B C79B 173(3)
C77B C78B C79B C80B -176(3)
C89B N8 C81 C82 -170.5(11)
C89A N8 C81 C82 -170.5(11)
C77B N8 C81 C82 -65.1(16)
C77A N8 C81 C82 -39.3(17)
C85A N8 C81 C82 70.4(12)
C85B N8 C81 C82 70.4(12)
N8 C81 C82 C83 -177.8(10)
C81 C82 C83 C84 -177.0(11)
C81 N8 C85A C86A 180.0(16)
C89A N8 C85A C86A 61(2)
C77A N8 C85A C86A -59.6(19)
N8 C85A C86A C87A -178.5(16)
C85A C86A C87A C88A 40(4)
C81 N8 C89A C90A -76(2)
C77A N8 C89A C90A 152.0(19)
C85A N8 C89A C90A 41(2)
N8 C89A C90A C91A 157.9(18)
C89A C90A C91A C92A 74(3)
C81 N8 C85B C86B 180.0(16)
C89B N8 C85B C86B 61(2)
C77B N8 C85B C86B -58(2)
N8 C85B C86B C87B -178.5(16)
C85B C86B C87B C88B -172(2)
C81 N8 C89B C90B -76(2)
C77B N8 C89B C90B 176(2)
C85B N8 C89B C90B 41(2)
N8 C89B C90B C91B -168(2)
C89B C90B C91B C92B -177(2)
